data_1555214
loop_
_publ_author_name
'Zhou, Zaichun'
'Zhou, Xiaochun'
'Liu, Qiuhua'
'Zhang, Xi'
'Liu, Haomin'

_publ_section_title
;
 Fixation of Zinc(II) Ion to Dioxygen in a Highly Deformed Porphyrin:
 Implications for the Oxygen Carrier Mechanism of Distorted Heme.
;
_journal_issue 16
_journal_name_full 'Organic letters'
_journal_page_first 4078
_journal_page_last 4081
_journal_paper_doi 10.1021/acs.orglett.5b02010
_journal_volume 17
_journal_year 2015
_chemical_formula_sum 'C67 H71 N4 O5 Zn'
_chemical_formula_weight 1077.65
_space_group_IT_number 2
_space_group_name_Hall '-P 1'
_space_group_name_H-M_alt 'P -1'
_symmetry_cell_setting triclinic
_symmetry_space_group_name_H-M 'P -1'
_atom_sites_solution_hydrogens geom
_atom_sites_solution_primary direct
_atom_sites_solution_secondary difmap
_audit_creation_method SHELXL-97
_cell_angle_alpha 89.3681(19)
_cell_angle_beta 83.194(2)
_cell_angle_gamma 89.522(2)
_cell_formula_units_Z 8
_cell_length_a 16.9996(5)
_cell_length_b 24.3355(6)
_cell_length_c 32.7331(8)
_cell_measurement_reflns_used 19404
_cell_measurement_temperature 115(4)
_cell_measurement_theta_max 71.2750
_cell_measurement_theta_min 3.3210
_cell_volume 13444.9(6)
_computing_structure_refinement 'SHELXL-97 (Sheldrick, 1997)'
_computing_structure_solution 'SHELXS-97 (Sheldrick, 1990)'
_diffrn_ambient_temperature 115(4)
_diffrn_measured_fraction_theta_full 0.997
_diffrn_measured_fraction_theta_max 0.997
_diffrn_measurement_device_type 'Xcalibur, Eos, Gemini'
_diffrn_radiation_monochromator graphite
_diffrn_radiation_source 'Enhance (Cu) X-ray Source'
_diffrn_radiation_type CuK\a
_diffrn_radiation_wavelength 1.54184
_diffrn_reflns_av_R_equivalents 0.0651
_diffrn_reflns_av_unetI/netI 0.1076
_diffrn_reflns_limit_h_max 20
_diffrn_reflns_limit_h_min -20
_diffrn_reflns_limit_k_max 29
_diffrn_reflns_limit_k_min -27
_diffrn_reflns_limit_l_max 38
_diffrn_reflns_limit_l_min -39
_diffrn_reflns_number 100223
_diffrn_reflns_theta_full 67.25
_diffrn_reflns_theta_max 67.25
_diffrn_reflns_theta_min 2.72
_exptl_absorpt_coefficient_mu 0.867
_exptl_absorpt_correction_T_max 0.9418
_exptl_absorpt_correction_T_min 0.9339
_exptl_absorpt_correction_type multi-scan
_exptl_absorpt_process_details sadabs
_exptl_crystal_colour red
_exptl_crystal_density_diffrn 1.065
_exptl_crystal_density_method 'not measured'
_exptl_crystal_description block
_exptl_crystal_F_000 4568
_exptl_crystal_size_max 0.08
_exptl_crystal_size_mid 0.07
_exptl_crystal_size_min 0.07
_platon_squeeze_details
;
;
_refine_diff_density_max 1.733
_refine_diff_density_min -0.576
_refine_diff_density_rms 0.097
_refine_ls_extinction_method none
_refine_ls_goodness_of_fit_ref 1.000
_refine_ls_hydrogen_treatment constr
_refine_ls_matrix_type full
_refine_ls_number_parameters 2897
_refine_ls_number_reflns 48061
_refine_ls_number_restraints 10212
_refine_ls_restrained_S_all 0.930
_refine_ls_R_factor_all 0.1144
_refine_ls_R_factor_gt 0.0831
_refine_ls_shift/su_max 0.051
_refine_ls_shift/su_mean 0.000
_refine_ls_structure_factor_coef Fsqd
_refine_ls_weighting_details 'calc w=1/[\s^2^(Fo^2^)+(0.1394P)^2^+0.0000P] where P=(Fo^2^+2Fc^2^)/3'
_refine_ls_weighting_scheme calc
_refine_ls_wR_factor_gt 0.2249
_refine_ls_wR_factor_ref 0.2456
_reflns_number_gt 29908
_reflns_number_total 48061
_reflns_threshold_expression >2sigma(I)
_cod_data_source_file ol5b02010_si_003.cif
_cod_data_source_block 2-Zn
_cod_depositor_comments
;

2022-11-30
Z value and formula fixed to values more according to usual
chemical conventions.                 miguel
;
_cod_original_formula_sum 'C268 H284 N16 O20 Zn4'
_cod_original_formula_weight 4310.59
_cod_original_formula_units_Z 2
_cod_original_sg_symbol_H-M P-1
_cod_database_code 1555214

loop_
_symmetry_equiv_pos_as_xyz
'x, y, z'
'-x, -y, -z'

loop_
_atom_site_label
_atom_site_type_symbol
_atom_site_fract_x
_atom_site_fract_y
_atom_site_fract_z
_atom_site_U_iso_or_equiv
_atom_site_adp_type
_atom_site_occupancy
_atom_site_symmetry_multiplicity
_atom_site_calc_flag
_atom_site_refinement_flags
_atom_site_disorder_assembly
_atom_site_disorder_group
C199 C 0.5923(10) 0.3383(7) 0.7217(7) 0.109(5) Uani 0.493(10) 1 d PDU A 1
H196 H 0.5839 0.3334 0.7510 0.164 Uiso 0.493(10) 1 calc PR A 1
H197 H 0.6069 0.3038 0.7089 0.164 Uiso 0.493(10) 1 calc PR A 1
H198 H 0.5444 0.3518 0.7121 0.164 Uiso 0.493(10) 1 calc PR A 1
Zn1 Zn 0.05870(3) 0.03531(2) 0.622664(16) 0.02437(12) Uani 1 1 d U . .
Zn2 Zn 0.15183(3) 0.32371(2) 0.404903(15) 0.02139(12) Uani 1 1 d U . .
Zn3 Zn 0.90100(3) 0.54279(2) 0.881518(16) 0.02310(12) Uani 1 1 d U . .
Zn4 Zn 0.82618(3) 0.83265(2) 0.106818(17) 0.02943(13) Uani 1 1 d U . .
N1 N 0.10017(19) 0.10976(13) 0.60218(10) 0.0251(7) Uani 1 1 d U . .
N2 N 0.17271(19) 0.01499(13) 0.63564(10) 0.0250(7) Uani 1 1 d U . .
N3 N 0.0161(2) -0.02405(13) 0.66395(10) 0.0253(7) Uani 1 1 d U . .
N4 N -0.0561(2) 0.06573(13) 0.62274(11) 0.0259(7) Uani 1 1 d U . .
N5 N 0.0898(2) 0.31373(13) 0.35594(10) 0.0253(7) Uani 1 1 d U . .
N6 N 0.2442(2) 0.27801(13) 0.37383(10) 0.0239(7) Uani 1 1 d U . .
N7 N 0.19709(19) 0.30648(14) 0.45875(10) 0.0241(7) Uani 1 1 d U . .
N8 N 0.05006(19) 0.35496(13) 0.43774(10) 0.0221(6) Uani 1 1 d U . .
N9 N 0.86311(19) 0.61392(13) 0.90749(10) 0.0225(6) Uani 1 1 d U . .
N10 N 1.0166(2) 0.56340(14) 0.89216(11) 0.0281(7) Uani 1 1 d U . .
N11 N 0.9472(2) 0.49249(14) 0.83654(10) 0.0276(7) Uani 1 1 d U . .
N12 N 0.79079(18) 0.53432(13) 0.86070(10) 0.0209(6) Uani 1 1 d U . .
N13 N 0.9251(2) 0.86675(15) 0.07240(11) 0.0320(8) Uani 1 1 d U . .
N14 N 0.8925(2) 0.82184(15) 0.15400(11) 0.0344(8) Uani 1 1 d U . .
N15 N 0.7389(2) 0.78364(14) 0.13787(11) 0.0308(7) Uani 1 1 d U . .
N16 N 0.7793(2) 0.81716(14) 0.05488(11) 0.0305(7) Uani 1 1 d U . .
O1 O 0.0535(2) 0.15252(13) 0.50111(11) 0.0443(8) Uani 1 1 d U . .
O2 O 0.2962(2) 0.09970(15) 0.51676(10) 0.0461(8) Uani 1 1 d U . .
O3 O 0.11882(19) -0.16867(12) 0.63056(10) 0.0368(7) Uani 1 1 d U . .
O4 O -0.14028(19) -0.11285(12) 0.62063(10) 0.0345(7) Uani 1 1 d U . .
O5 O 0.06121(19) -0.00682(13) 0.56657(9) 0.0350(7) Uani 1 1 d U . .
H5 H 0.0896 -0.0335 0.5700 0.053 Uiso 1 1 d R . .
O6 O 0.00505(17) 0.45445(11) 0.32335(8) 0.0268(6) Uani 1 1 d U . .
O7 O 0.1855(2) 0.37034(12) 0.26209(9) 0.0349(7) Uani 1 1 d U . .
O8 O 0.4069(3) 0.36642(18) 0.45311(14) 0.0434(12) Uani 0.775(8) 1 d PU B 1
O8' O 0.3993(7) 0.3515(5) 0.4885(4) 0.031(3) Uani 0.225(8) 1 d PU B 2
O9 O 0.18580(19) 0.44921(13) 0.52397(9) 0.0359(7) Uani 1 1 d U B .
O10 O 0.20463(17) 0.40132(11) 0.39219(9) 0.0298(6) Uani 1 1 d U . .
H10 H 0.1701 0.4222 0.3857 0.045 Uiso 1 1 d R . .
O11 O 0.6960(2) 0.61655(16) 0.98770(10) 0.0462(8) Uani 1 1 d U . .
O12 O 0.8901(2) 0.64721(15) 1.01166(11) 0.0471(8) Uani 1 1 d U . .
O13 O 1.0758(2) 0.37653(13) 0.86153(10) 0.0396(7) Uani 1 1 d U . .
O14 O 0.8742(2) 0.35104(12) 0.83113(10) 0.0362(7) Uani 1 1 d U . .
O15 O 0.8786(2) 0.48538(12) 0.93044(9) 0.0360(7) Uani 1 1 d U . .
H15 H 0.8365 0.4900 0.9450 0.054 Uiso 1 1 d R . .
O16 O 0.5798(2) 0.85529(13) 0.03744(11) 0.0404(7) Uani 1 1 d U . .
O17 O 0.75312(19) 0.93699(13) -0.02068(10) 0.0369(7) Uani 1 1 d U . .
O18 O 0.9815(2) 0.93875(15) 0.20104(11) 0.0456(8) Uani 1 1 d U . .
O19 O 0.8154(2) 0.85816(14) 0.26196(11) 0.0453(8) Uani 1 1 d U . .
O20 O 0.76945(19) 0.90984(12) 0.12341(10) 0.0366(7) Uani 1 1 d U . .
H20 H 0.7547 0.8802 0.1337 0.055 Uiso 1 1 d R . .
C1 C 0.0551(2) 0.15090(17) 0.58820(13) 0.0280(8) Uani 1 1 d U . .
C2 C 0.1058(2) 0.19825(16) 0.57693(13) 0.0273(8) Uani 1 1 d U . .
H2 H 0.0897 0.2323 0.5675 0.033 Uiso 1 1 calc R . .
C3 C 0.1800(2) 0.18333(17) 0.58268(13) 0.0291(8) Uani 1 1 d U . .
H3 H 0.2250 0.2052 0.5785 0.035 Uiso 1 1 calc R . .
C4 C 0.1765(2) 0.12691(17) 0.59649(13) 0.0290(8) Uani 1 1 d U . .
C5 C 0.2432(2) 0.09319(17) 0.60149(12) 0.0277(8) Uani 1 1 d U . .
C6 C 0.2404(2) 0.04059(17) 0.61930(13) 0.0280(8) Uani 1 1 d U . .
C7 C 0.3078(3) 0.00593(18) 0.62455(14) 0.0327(9) Uani 1 1 d U . .
H7 H 0.3607 0.0139 0.6161 0.039 Uiso 1 1 calc R . .
C8 C 0.2795(3) -0.04012(18) 0.64408(14) 0.0349(10) Uani 1 1 d U . .
H8 H 0.3090 -0.0702 0.6515 0.042 Uiso 1 1 calc R . .
C9 C 0.1946(2) -0.03383(16) 0.65126(12) 0.0258(8) Uani 1 1 d U . .
C10 C 0.1421(3) -0.07144(16) 0.67309(13) 0.0278(8) Uani 1 1 d U . .
C11 C 0.0609(2) -0.06336(16) 0.68229(13) 0.0273(8) Uani 1 1 d U . .
C12 C 0.0079(3) -0.09839(17) 0.70864(13) 0.0307(9) Uani 1 1 d U . .
H12 H 0.0225 -0.1276 0.7248 0.037 Uiso 1 1 calc R . .
C13 C -0.0678(3) -0.08059(17) 0.70538(12) 0.0291(9) Uani 1 1 d U . .
H13 H -0.1142 -0.0948 0.7193 0.035 Uiso 1 1 calc R . .
C14 C -0.0616(2) -0.03535(16) 0.67593(13) 0.0267(8) Uani 1 1 d U . .
C15 C -0.1268(2) -0.01244(17) 0.65834(13) 0.0290(8) Uani 1 1 d U . .
C16 C -0.1226(2) 0.03432(16) 0.63239(13) 0.0265(8) Uani 1 1 d U . .
C17 C -0.1861(3) 0.05504(18) 0.61082(14) 0.0337(9) Uani 1 1 d U . .
H17 H -0.2371 0.0410 0.6121 0.040 Uiso 1 1 calc R . .
C18 C -0.1569(2) 0.09880(17) 0.58848(13) 0.0280(8) Uani 1 1 d U . .
H18 H -0.1843 0.1204 0.5712 0.034 Uiso 1 1 calc R . .
C19 C -0.0767(3) 0.10610(16) 0.59599(13) 0.0291(8) Uani 1 1 d U . .
C20 C -0.0238(2) 0.14775(16) 0.58001(12) 0.0257(8) Uani 1 1 d U . .
C21 C -0.0486(2) 0.18786(16) 0.54854(12) 0.0252(8) Uani 1 1 d U . .
C22 C -0.1138(2) 0.22241(17) 0.55621(13) 0.0286(8) Uani 1 1 d U . .
H22 H -0.1444 0.2202 0.5817 0.034 Uiso 1 1 calc R . .
C23 C -0.1351(3) 0.26027(18) 0.52716(14) 0.0325(9) Uani 1 1 d U . .
C24 C -0.0833(3) 0.26647(19) 0.49071(14) 0.0331(9) Uani 1 1 d U . .
H24 H -0.0934 0.2935 0.4717 0.040 Uiso 1 1 calc R . .
C25 C -0.0180(3) 0.23325(18) 0.48287(14) 0.0340(9) Uani 1 1 d U . .
H25 H 0.0159 0.2382 0.4587 0.041 Uiso 1 1 calc R . .
C26 C -0.0016(3) 0.19233(17) 0.51041(13) 0.0302(9) Uani 1 1 d U . .
C27 C 0.1274(3) 0.1654(2) 0.47796(16) 0.0468(11) Uani 1 1 d U . .
H27A H 0.1496 0.1980 0.4888 0.056 Uiso 1 1 calc R . .
H27B H 0.1203 0.1722 0.4494 0.056 Uiso 1 1 calc R . .
C28 C 0.1819(3) 0.1164(2) 0.48161(18) 0.0482(12) Uani 1 1 d U . .
H28A H 0.1605 0.0930 0.5043 0.058 Uiso 1 1 calc R . .
H28B H 0.1858 0.0951 0.4566 0.058 Uiso 1 1 calc R . .
C29 C 0.2613(3) 0.1359(2) 0.48863(17) 0.0441(11) Uani 1 1 d U . .
H29A H 0.2952 0.1374 0.4626 0.053 Uiso 1 1 calc R . .
H29B H 0.2570 0.1727 0.4998 0.053 Uiso 1 1 calc R . .
C30 C 0.3425(3) 0.1240(2) 0.54288(14) 0.0359(10) Uani 1 1 d U . .
C31 C 0.4115(3) 0.1518(2) 0.52910(15) 0.0410(11) Uani 1 1 d U . .
H31 H 0.4245 0.1577 0.5010 0.049 Uiso 1 1 calc R . .
C32 C 0.4607(3) 0.1707(2) 0.55564(16) 0.0413(11) Uani 1 1 d U . .
H32 H 0.5061 0.1896 0.5453 0.050 Uiso 1 1 calc R . .
C33 C 0.4448(3) 0.1623(2) 0.59702(16) 0.0409(11) Uani 1 1 d U . .
C34 C 0.3743(3) 0.13531(18) 0.61145(13) 0.0307(9) Uani 1 1 d U . .
H34 H 0.3625 0.1295 0.6396 0.037 Uiso 1 1 calc R . .
C35 C 0.3219(2) 0.11703(17) 0.58571(13) 0.0279(8) Uani 1 1 d U . .
C36 C -0.2120(3) 0.2940(2) 0.53613(17) 0.0441(11) Uani 1 1 d U . .
C37 C -0.2337(4) 0.3213(3) 0.4945(2) 0.0658(17) Uani 1 1 d U . .
H37A H -0.2802 0.3438 0.5002 0.099 Uiso 1 1 calc R . .
H37B H -0.2436 0.2930 0.4756 0.099 Uiso 1 1 calc R . .
H37C H -0.1904 0.3435 0.4826 0.099 Uiso 1 1 calc R . .
C38 C -0.2004(4) 0.3388(3) 0.5649(2) 0.078(2) Uani 1 1 d U . .
H38A H -0.1897 0.3234 0.5909 0.118 Uiso 1 1 calc R . .
H38B H -0.2474 0.3611 0.5690 0.118 Uiso 1 1 calc R . .
H38C H -0.1565 0.3610 0.5537 0.118 Uiso 1 1 calc R . .
C39 C -0.2792(3) 0.2558(3) 0.5505(2) 0.0669(18) Uani 1 1 d U . .
H39A H -0.2719 0.2411 0.5772 0.100 Uiso 1 1 calc R . .
H39B H -0.2801 0.2263 0.5314 0.100 Uiso 1 1 calc R . .
H39C H -0.3285 0.2757 0.5522 0.100 Uiso 1 1 calc R . .
C40 C 0.5037(4) 0.1816(3) 0.6256(2) 0.0593(15) Uani 1 1 d U . .
C41 C 0.5163(4) 0.2441(3) 0.6165(3) 0.078(2) Uani 1 1 d U . .
H41A H 0.5527 0.2584 0.6340 0.118 Uiso 1 1 calc R . .
H41B H 0.4665 0.2632 0.6217 0.118 Uiso 1 1 calc R . .
H41C H 0.5375 0.2493 0.5882 0.118 Uiso 1 1 calc R . .
C42 C 0.5813(4) 0.1507(3) 0.6175(2) 0.077(2) Uani 1 1 d U . .
H42A H 0.5732 0.1127 0.6250 0.115 Uiso 1 1 calc R . .
H42B H 0.6191 0.1661 0.6336 0.115 Uiso 1 1 calc R . .
H42C H 0.6009 0.1536 0.5889 0.115 Uiso 1 1 calc R . .
C43 C 0.4692(4) 0.1770(3) 0.6727(2) 0.078(2) Uani 1 1 d U . .
H43A H 0.4721 0.1395 0.6817 0.117 Uiso 1 1 calc R . .
H43B H 0.4149 0.1892 0.6760 0.117 Uiso 1 1 calc R . .
H43C H 0.4996 0.1997 0.6887 0.117 Uiso 1 1 calc R . .
C44 C 0.1760(3) -0.12566(17) 0.68596(14) 0.0303(9) Uani 1 1 d U . .
C45 C 0.2231(3) -0.1307(2) 0.71709(15) 0.0374(10) Uani 1 1 d U . .
H45 H 0.2351 -0.0989 0.7306 0.045 Uiso 1 1 calc R . .
C46 C 0.2542(3) -0.1804(2) 0.72964(15) 0.0411(11) Uani 1 1 d U C .
C47 C 0.2319(3) -0.2266(2) 0.70883(17) 0.0437(11) Uani 1 1 d U . .
H47 H 0.2490 -0.2610 0.7170 0.052 Uiso 1 1 calc R . .
C48 C 0.1864(3) -0.2238(2) 0.67724(17) 0.0438(11) Uani 1 1 d U . .
H48 H 0.1741 -0.2555 0.6639 0.053 Uiso 1 1 calc R . .
C49 C 0.1586(3) -0.17331(17) 0.66526(15) 0.0344(9) Uani 1 1 d U . .
C50 C 0.0408(3) -0.19308(18) 0.63405(16) 0.0381(10) Uani 1 1 d U . .
H50A H 0.0218 -0.1999 0.6628 0.046 Uiso 1 1 calc R . .
H50B H 0.0432 -0.2278 0.6197 0.046 Uiso 1 1 calc R . .
C51 C -0.0134(3) -0.15443(18) 0.61567(14) 0.0360(10) Uani 1 1 d U . .
H51A H -0.0060 -0.1587 0.5860 0.043 Uiso 1 1 calc R . .
H51B H 0.0014 -0.1172 0.6215 0.043 Uiso 1 1 calc R . .
C52 C -0.1009(3) -0.16193(17) 0.63091(14) 0.0334(9) Uani 1 1 d U . .
H52A H -0.1218 -0.1932 0.6177 0.040 Uiso 1 1 calc R . .
H52B H -0.1081 -0.1681 0.6604 0.040 Uiso 1 1 calc R . .
C53 C -0.2064(3) -0.09500(19) 0.64600(15) 0.0363(10) Uani 1 1 d U . .
C54 C -0.2738(3) -0.12660(19) 0.65316(15) 0.0386(10) Uani 1 1 d U . .
H54 H -0.2740 -0.1623 0.6432 0.046 Uiso 1 1 calc R . .
C55 C -0.3405(3) -0.1047(2) 0.67516(16) 0.0436(11) Uani 1 1 d U . .
H55 H -0.3868 -0.1252 0.6785 0.052 Uiso 1 1 calc R . .
C56 C -0.3405(3) -0.0535(2) 0.69221(16) 0.0435(11) Uani 1 1 d U . .
C57 C -0.2702(3) -0.02325(19) 0.68652(15) 0.0353(9) Uani 1 1 d U . .
H57 H -0.2690 0.0114 0.6981 0.042 Uiso 1 1 calc R . .
C58 C -0.2028(3) -0.04375(18) 0.66417(14) 0.0312(9) Uani 1 1 d U . .
C59 C 0.3101(3) -0.1840(3) 0.76260(18) 0.0524(13) Uani 1 1 d U . .
C60 C 0.3288(5) -0.1253(4) 0.7806(3) 0.062(2) Uani 0.741(8) 1 d PU C 1
H60A H 0.3769 -0.1276 0.7932 0.094 Uiso 0.741(8) 1 calc PR C 1
H60B H 0.2860 -0.1145 0.8008 0.094 Uiso 0.741(8) 1 calc PR C 1
H60C H 0.3347 -0.0986 0.7587 0.094 Uiso 0.741(8) 1 calc PR C 1
C61 C 0.3911(5) -0.2090(4) 0.7422(3) 0.069(2) Uani 0.741(8) 1 d PU C 1
H61A H 0.4217 -0.1806 0.7274 0.103 Uiso 0.741(8) 1 calc PR C 1
H61B H 0.3808 -0.2375 0.7235 0.103 Uiso 0.741(8) 1 calc PR C 1
H61C H 0.4200 -0.2241 0.7632 0.103 Uiso 0.741(8) 1 calc PR C 1
C62 C 0.2780(6) -0.2167(5) 0.7984(3) 0.079(3) Uani 0.741(8) 1 d PU C 1
H62A H 0.3128 -0.2145 0.8194 0.118 Uiso 0.741(8) 1 calc PR C 1
H62B H 0.2736 -0.2544 0.7905 0.118 Uiso 0.741(8) 1 calc PR C 1
H62C H 0.2266 -0.2028 0.8088 0.118 Uiso 0.741(8) 1 calc PR C 1
C60' C 0.3352(15) -0.2449(10) 0.7692(8) 0.063(5) Uani 0.259(8) 1 d PU C 2
H60D H 0.3560 -0.2604 0.7433 0.095 Uiso 0.259(8) 1 calc PR C 2
H60E H 0.2900 -0.2656 0.7808 0.095 Uiso 0.259(8) 1 calc PR C 2
H60F H 0.3752 -0.2463 0.7876 0.095 Uiso 0.259(8) 1 calc PR C 2
C62' C 0.2583(13) -0.1731(10) 0.8018(7) 0.050(4) Uani 0.259(8) 1 d PU C 2
H62D H 0.2907 -0.1666 0.8234 0.076 Uiso 0.259(8) 1 calc PR C 2
H62E H 0.2251 -0.2043 0.8090 0.076 Uiso 0.259(8) 1 calc PR C 2
H62F H 0.2257 -0.1413 0.7984 0.076 Uiso 0.259(8) 1 calc PR C 2
C61' C 0.3724(15) -0.1458(10) 0.7557(8) 0.061(5) Uani 0.259(8) 1 d PU C 2
H61D H 0.3984 -0.1430 0.7801 0.092 Uiso 0.259(8) 1 calc PR C 2
H61E H 0.3514 -0.1105 0.7491 0.092 Uiso 0.259(8) 1 calc PR C 2
H61F H 0.4098 -0.1579 0.7333 0.092 Uiso 0.259(8) 1 calc PR C 2
C63 C -0.4154(3) -0.0266(2) 0.71683(18) 0.0483(12) Uani 1 1 d U . .
C64 C -0.4354(4) 0.0235(3) 0.6942(3) 0.079(2) Uani 1 1 d U . .
H64A H -0.4687 0.0470 0.7122 0.118 Uiso 1 1 calc R . .
H64B H -0.4628 0.0134 0.6714 0.118 Uiso 1 1 calc R . .
H64C H -0.3876 0.0425 0.6842 0.118 Uiso 1 1 calc R . .
C65 C -0.4816(4) -0.0680(3) 0.7211(3) 0.081(2) Uani 1 1 d U . .
H65A H -0.4602 -0.1040 0.7252 0.121 Uiso 1 1 calc R . .
H65B H -0.5075 -0.0675 0.6966 0.121 Uiso 1 1 calc R . .
H65C H -0.5192 -0.0588 0.7443 0.121 Uiso 1 1 calc R . .
C66 C -0.3976(4) -0.0139(3) 0.7595(2) 0.0742(19) Uani 1 1 d U . .
H66A H -0.4447 -0.0006 0.7755 0.111 Uiso 1 1 calc R . .
H66B H -0.3572 0.0136 0.7582 0.111 Uiso 1 1 calc R . .
H66C H -0.3795 -0.0467 0.7721 0.111 Uiso 1 1 calc R . .
C67 C -0.0116(3) -0.0251(2) 0.55238(16) 0.0457(12) Uani 1 1 d U . .
H67A H -0.0445 -0.0420 0.5748 0.069 Uiso 1 1 calc R . .
H67B H 0.0005 -0.0512 0.5307 0.069 Uiso 1 1 calc R . .
H67C H -0.0390 0.0059 0.5422 0.069 Uiso 1 1 calc R . .
C68 C 0.0147(2) 0.33382(16) 0.35253(12) 0.0251(8) Uani 1 1 d U . .
C69 C -0.0071(3) 0.31810(16) 0.31291(12) 0.0270(8) Uani 1 1 d U . .
H69 H -0.0553 0.3253 0.3031 0.032 Uiso 1 1 calc R . .
C70 C 0.0549(3) 0.29128(18) 0.29293(13) 0.0326(9) Uani 1 1 d U . .
H70 H 0.0573 0.2760 0.2669 0.039 Uiso 1 1 calc R . .
C71 C 0.1172(2) 0.29056(16) 0.31914(12) 0.0256(8) Uani 1 1 d U . .
C72 C 0.1958(3) 0.27698(16) 0.30667(12) 0.0267(8) Uani 1 1 d U . .
C73 C 0.2571(3) 0.27369(16) 0.33228(12) 0.0274(8) Uani 1 1 d U . .
C74 C 0.3391(3) 0.26459(17) 0.31893(14) 0.0318(9) Uani 1 1 d U . .
H74 H 0.3621 0.2593 0.2920 0.038 Uiso 1 1 calc R . .
C75 C 0.3768(3) 0.26524(18) 0.35302(13) 0.0325(9) Uani 1 1 d U . .
H75 H 0.4311 0.2618 0.3539 0.039 Uiso 1 1 calc R . .
C76 C 0.3163(2) 0.27236(16) 0.38847(13) 0.0274(8) Uani 1 1 d U . .
C77 C 0.3284(2) 0.27468(16) 0.42943(13) 0.0280(8) Uani 1 1 d U . .
C78 C 0.2693(2) 0.28569(17) 0.46259(13) 0.0268(8) Uani 1 1 d U . .
C79 C 0.2811(2) 0.28197(17) 0.50544(13) 0.0293(8) Uani 1 1 d U . .
H79 H 0.3249 0.2672 0.5163 0.035 Uiso 1 1 calc R . .
C80 C 0.2159(3) 0.30409(17) 0.52663(13) 0.0281(8) Uani 1 1 d U . .
H80 H 0.2063 0.3073 0.5551 0.034 Uiso 1 1 calc R . .
C81 C 0.1631(2) 0.32207(16) 0.49711(12) 0.0235(8) Uani 1 1 d U . .
C82 C 0.0980(2) 0.35647(16) 0.50587(12) 0.0248(8) Uani 1 1 d U . .
C83 C 0.0449(2) 0.37293(16) 0.47762(12) 0.0249(8) Uani 1 1 d U . .
C84 C -0.0210(2) 0.40995(16) 0.48554(12) 0.0266(8) Uani 1 1 d U . .
H84 H -0.0369 0.4277 0.5102 0.032 Uiso 1 1 calc R . .
C85 C -0.0557(2) 0.41432(17) 0.45096(12) 0.0270(8) Uani 1 1 d U . .
H85 H -0.0995 0.4359 0.4469 0.032 Uiso 1 1 calc R . .
C86 C -0.0116(2) 0.37898(17) 0.42111(12) 0.0254(8) Uani 1 1 d U . .
C87 C -0.0280(2) 0.36913(16) 0.38060(12) 0.0240(8) Uani 1 1 d U . .
C88 C -0.0931(2) 0.40012(16) 0.36353(12) 0.0246(8) Uani 1 1 d U . .
C89 C -0.1736(3) 0.38888(17) 0.37518(13) 0.0284(8) Uani 1 1 d U . .
H89 H -0.1873 0.3640 0.3966 0.034 Uiso 1 1 calc R . .
C90 C -0.2338(3) 0.41368(17) 0.35576(13) 0.0298(9) Uani 1 1 d U . .
C91 C -0.2108(3) 0.45122(17) 0.32396(12) 0.0278(8) Uani 1 1 d U . .
H91 H -0.2495 0.4680 0.3102 0.033 Uiso 1 1 calc R . .
C92 C -0.1312(3) 0.46425(17) 0.31238(13) 0.0300(9) Uani 1 1 d U . .
H92 H -0.1174 0.4893 0.2911 0.036 Uiso 1 1 calc R . .
C93 C -0.0736(2) 0.43991(16) 0.33242(12) 0.0256(8) Uani 1 1 d U . .
C94 C 0.0398(3) 0.44376(17) 0.28045(12) 0.0276(8) Uani 1 1 d U . .
H94A H 0.0139 0.4667 0.2615 0.033 Uiso 1 1 calc R . .
H94B H 0.0322 0.4056 0.2737 0.033 Uiso 1 1 calc R . .
C95 C 0.1267(3) 0.45646(17) 0.27648(13) 0.0295(9) Uani 1 1 d U . .
H95A H 0.1468 0.4492 0.3025 0.035 Uiso 1 1 calc R . .
H95B H 0.1345 0.4951 0.2698 0.035 Uiso 1 1 calc R . .
C96 C 0.1724(3) 0.42193(17) 0.24317(12) 0.0287(9) Uani 1 1 d U . .
H96A H 0.1420 0.4174 0.2202 0.034 Uiso 1 1 calc R . .
H96B H 0.2224 0.4391 0.2332 0.034 Uiso 1 1 calc R . .
C97 C 0.2124(3) 0.32616(18) 0.23878(13) 0.0307(9) Uani 1 1 d U . .
C98 C 0.2328(3) 0.32687(19) 0.19637(14) 0.0346(9) Uani 1 1 d U . .
H98 H 0.2263 0.3588 0.1813 0.042 Uiso 1 1 calc R . .
C99 C 0.2631(3) 0.2796(2) 0.17666(13) 0.0374(10) Uani 1 1 d U . .
H99 H 0.2784 0.2810 0.1484 0.045 Uiso 1 1 calc R . .
C100 C 0.2714(3) 0.2306(2) 0.19745(14) 0.0399(10) Uani 1 1 d U . .
C101 C 0.2494(3) 0.23080(18) 0.23955(14) 0.0341(9) Uani 1 1 d U . .
H101 H 0.2544 0.1984 0.2544 0.041 Uiso 1 1 calc R . .
C102 C 0.2203(3) 0.27708(18) 0.26029(13) 0.0299(9) Uani 1 1 d U . .
C103 C -0.3210(3) 0.40004(19) 0.36910(15) 0.0361(10) Uani 1 1 d U . .
C104 C -0.3766(4) 0.4296(3) 0.3448(2) 0.0748(19) Uani 1 1 d U . .
H10A H -0.3651 0.4202 0.3163 0.112 Uiso 1 1 calc R . .
H10B H -0.3709 0.4685 0.3479 0.112 Uiso 1 1 calc R . .
H10C H -0.4300 0.4193 0.3546 0.112 Uiso 1 1 calc R . .
C105 C -0.3401(3) 0.4151(3) 0.41507(19) 0.0592(15) Uani 1 1 d U . .
H10D H -0.3286 0.4532 0.4186 0.089 Uiso 1 1 calc R . .
H10E H -0.3084 0.3929 0.4313 0.089 Uiso 1 1 calc R . .
H10F H -0.3952 0.4087 0.4238 0.089 Uiso 1 1 calc R . .
C106 C -0.3336(4) 0.3392(3) 0.3673(2) 0.0643(16) Uani 1 1 d U . .
H10G H -0.3870 0.3308 0.3783 0.096 Uiso 1 1 calc R . .
H10H H -0.2975 0.3205 0.3833 0.096 Uiso 1 1 calc R . .
H10I H -0.3241 0.3274 0.3393 0.096 Uiso 1 1 calc R . .
C107 C 0.3108(3) 0.1795(2) 0.17576(15) 0.0455(12) Uani 1 1 d U . .
C108 C 0.3140(5) 0.1831(3) 0.12912(17) 0.071(2) Uani 1 1 d U . .
H10J H 0.2614 0.1877 0.1217 0.107 Uiso 1 1 calc R . .
H10K H 0.3370 0.1500 0.1172 0.107 Uiso 1 1 calc R . .
H10L H 0.3458 0.2140 0.1190 0.107 Uiso 1 1 calc R . .
C109 C 0.2573(4) 0.1279(2) 0.19014(19) 0.0602(15) Uani 1 1 d U . .
H10M H 0.2040 0.1346 0.1843 0.090 Uiso 1 1 calc R . .
H10N H 0.2574 0.1220 0.2192 0.090 Uiso 1 1 calc R . .
H10O H 0.2781 0.0959 0.1756 0.090 Uiso 1 1 calc R . .
C110 C 0.3908(4) 0.1697(3) 0.1893(2) 0.0641(16) Uani 1 1 d U . .
H11A H 0.4164 0.1397 0.1741 0.096 Uiso 1 1 calc R . .
H11B H 0.3851 0.1609 0.2181 0.096 Uiso 1 1 calc R . .
H11C H 0.4222 0.2022 0.1842 0.096 Uiso 1 1 calc R . .
C111 C 0.4121(3) 0.27065(17) 0.44035(14) 0.0313(9) Uani 1 1 d U B .
C112 C 0.4592(2) 0.22538(18) 0.43003(13) 0.0293(8) Uani 1 1 d U . .
H112 H 0.4382 0.1967 0.4163 0.035 Uiso 1 1 calc R . .
C113 C 0.5367(3) 0.2207(2) 0.43929(15) 0.0360(10) Uani 1 1 d U . .
C114 C 0.5655(3) 0.2629(2) 0.46092(16) 0.0431(11) Uani 1 1 d U . .
H114 H 0.6155 0.2596 0.4697 0.052 Uiso 1 1 calc R . .
C115 C 0.5205(3) 0.3103(2) 0.46974(18) 0.0511(13) Uani 1 1 d U B .
H115 H 0.5417 0.3390 0.4833 0.061 Uiso 1 1 calc R . .
C116 C 0.4451(3) 0.3153(2) 0.45878(18) 0.0483(12) Uani 1 1 d U . .
C117 C 0.3871(3) 0.3983(2) 0.4895(2) 0.0568(13) Uani 1 1 d U . .
H11D H 0.4268 0.4261 0.4918 0.068 Uiso 1 1 d R B .
H11E H 0.3829 0.3751 0.5139 0.068 Uiso 1 1 d R . .
C118 C 0.3067(3) 0.4249(2) 0.48389(17) 0.0476(12) Uani 1 1 d U B .
H11F H 0.3141 0.4575 0.4666 0.057 Uiso 1 1 calc R . .
H11G H 0.2737 0.3994 0.4712 0.057 Uiso 1 1 calc R . .
C119 C 0.2690(3) 0.4397(2) 0.52601(16) 0.0418(11) Uani 1 1 d U . .
H11I H 0.2762 0.4100 0.5453 0.050 Uiso 1 1 calc R B .
H11H H 0.2932 0.4725 0.5353 0.050 Uiso 1 1 calc R . .
C120 C 0.1363(3) 0.42465(17) 0.55591(13) 0.0298(9) Uani 1 1 d U . .
C121 C 0.1323(2) 0.44574(17) 0.59628(13) 0.0289(9) Uani 1 1 d U B .
H121 H 0.1630 0.4757 0.6016 0.035 Uiso 1 1 calc R . .
C122 C 0.0833(3) 0.42206(17) 0.62710(12) 0.0287(9) Uani 1 1 d U . .
H122 H 0.0805 0.4367 0.6534 0.034 Uiso 1 1 calc R B .
C123 C 0.0366(2) 0.37605(17) 0.62078(12) 0.0270(8) Uani 1 1 d U B .
C124 C 0.0396(2) 0.35738(17) 0.58109(13) 0.0266(8) Uani 1 1 d U . .
H124 H 0.0075 0.3282 0.5758 0.032 Uiso 1 1 calc R B .
C125 C 0.5891(3) 0.1737(2) 0.42224(18) 0.0531(13) Uani 1 1 d DU . .
C126 C 0.5490(5) 0.1198(2) 0.4282(3) 0.100(3) Uani 1 1 d DU . .
H12A H 0.5795 0.0925 0.4122 0.150 Uiso 1 1 calc R . .
H12B H 0.4972 0.1225 0.4193 0.150 Uiso 1 1 calc R . .
H12C H 0.5442 0.1095 0.4567 0.150 Uiso 1 1 calc R . .
C127 C 0.6025(5) 0.1828(3) 0.3747(2) 0.094(3) Uani 1 1 d DU . .
H12D H 0.6216 0.2193 0.3686 0.141 Uiso 1 1 calc R . .
H12E H 0.5533 0.1780 0.3635 0.141 Uiso 1 1 calc R . .
H12F H 0.6407 0.1566 0.3626 0.141 Uiso 1 1 calc R . .
C128 C 0.6749(4) 0.1795(4) 0.4238(4) 0.129(4) Uani 1 1 d DU . .
H12G H 0.6977 0.1442 0.4288 0.194 Uiso 1 1 calc R . .
H12H H 0.6837 0.2040 0.4456 0.194 Uiso 1 1 calc R . .
H12I H 0.6993 0.1941 0.3980 0.194 Uiso 1 1 calc R . .
C129 C -0.0150(3) 0.34947(19) 0.65741(13) 0.0336(10) Uani 1 1 d U . .
C130 C -0.0541(4) 0.2972(3) 0.64538(18) 0.0665(18) Uani 1 1 d U B .
H13A H -0.0830 0.3048 0.6224 0.100 Uiso 1 1 calc R . .
H13B H -0.0899 0.2841 0.6682 0.100 Uiso 1 1 calc R . .
H13C H -0.0143 0.2698 0.6379 0.100 Uiso 1 1 calc R . .
C131 C 0.0352(3) 0.3368(2) 0.69293(15) 0.0416(11) Uani 1 1 d U B .
H13D H 0.0022 0.3207 0.7157 0.062 Uiso 1 1 calc R . .
H13E H 0.0575 0.3703 0.7015 0.062 Uiso 1 1 calc R . .
H13F H 0.0771 0.3116 0.6836 0.062 Uiso 1 1 calc R . .
C132 C -0.0812(3) 0.3904(2) 0.67344(15) 0.0483(13) Uani 1 1 d U B .
H13G H -0.1149 0.3973 0.6523 0.072 Uiso 1 1 calc R . .
H13H H -0.0580 0.4242 0.6807 0.072 Uiso 1 1 calc R . .
H13I H -0.1120 0.3750 0.6972 0.072 Uiso 1 1 calc R . .
C133 C 0.2747(3) 0.41062(19) 0.36665(17) 0.0428(11) Uani 1 1 d U . .
H13J H 0.3186 0.3964 0.3795 0.064 Uiso 1 1 calc R . .
H13K H 0.2813 0.4494 0.3619 0.064 Uiso 1 1 calc R . .
H13L H 0.2726 0.3925 0.3409 0.064 Uiso 1 1 calc R . .
C134 C 0.7889(3) 0.63529(17) 0.91089(12) 0.0280(8) Uani 1 1 d U . .
C135 C 0.7873(3) 0.69011(17) 0.92643(12) 0.0277(8) Uani 1 1 d U . .
H135 H 0.7437 0.7137 0.9300 0.033 Uiso 1 1 calc R . .
C136 C 0.8601(2) 0.70056(17) 0.93470(12) 0.0269(8) Uani 1 1 d U . .
H136 H 0.8774 0.7332 0.9450 0.032 Uiso 1 1 calc R . .
C137 C 0.9079(2) 0.65180(17) 0.92477(12) 0.0269(8) Uani 1 1 d U . .
C138 C 0.9834(3) 0.64144(18) 0.93727(13) 0.0318(9) Uani 1 1 d U . .
C139 C 1.0338(2) 0.59822(17) 0.92223(13) 0.0293(8) Uani 1 1 d U . .
C140 C 1.1110(3) 0.5844(2) 0.93453(15) 0.0384(10) Uani 1 1 d U . .
H140 H 1.1361 0.6010 0.9549 0.046 Uiso 1 1 calc R . .
C141 C 1.1390(3) 0.54175(18) 0.90996(15) 0.0351(10) Uani 1 1 d U . .
H141 H 1.1875 0.5240 0.9104 0.042 Uiso 1 1 calc R . .
C142 C 1.0799(2) 0.52912(17) 0.88326(14) 0.0302(9) Uani 1 1 d U . .
C143 C 1.0853(3) 0.48988(17) 0.85205(13) 0.0287(8) Uani 1 1 d U . .
C144 C 1.0257(2) 0.47893(16) 0.82722(13) 0.0271(8) Uani 1 1 d U . .
C145 C 1.0356(2) 0.44420(16) 0.79094(13) 0.0282(8) Uani 1 1 d U . .
H145 H 1.0831 0.4313 0.7773 0.034 Uiso 1 1 calc R . .
C146 C 0.9625(2) 0.43460(17) 0.78124(12) 0.0273(8) Uani 1 1 d U . .
H146 H 0.9499 0.4131 0.7596 0.033 Uiso 1 1 calc R . .
C147 C 0.9072(2) 0.46353(15) 0.81030(12) 0.0234(8) Uani 1 1 d U . .
C148 C 0.8237(2) 0.45690(16) 0.81441(12) 0.0242(8) Uani 1 1 d U . .
C149 C 0.7693(2) 0.49020(15) 0.83920(11) 0.0223(7) Uani 1 1 d U . .
C150 C 0.6844(2) 0.48447(17) 0.84554(12) 0.0271(8) Uani 1 1 d U . .
H150 H 0.6550 0.4575 0.8345 0.033 Uiso 1 1 calc R . .
C151 C 0.6553(2) 0.52529(17) 0.87034(12) 0.0260(8) Uani 1 1 d U . .
H151 H 0.6023 0.5319 0.8796 0.031 Uiso 1 1 calc R . .
C152 C 0.7225(2) 0.55709(17) 0.87984(12) 0.0267(8) Uani 1 1 d U . .
C153 C 0.7198(2) 0.60566(17) 0.90310(12) 0.0261(8) Uani 1 1 d U . .
C154 C 0.6437(2) 0.62730(18) 0.92430(13) 0.0299(9) Uani 1 1 d U . .
C155 C 0.5824(3) 0.64410(18) 0.90193(14) 0.0336(9) Uani 1 1 d U . .
H155 H 0.5882 0.6399 0.8735 0.040 Uiso 1 1 calc R . .
C156 C 0.5119(3) 0.6672(2) 0.92165(16) 0.0394(10) Uani 1 1 d U . .
C157 C 0.5048(3) 0.6724(2) 0.96384(16) 0.0444(12) Uani 1 1 d U . .
H157 H 0.4583 0.6871 0.9775 0.053 Uiso 1 1 calc R . .
C158 C 0.5652(3) 0.6564(2) 0.98647(14) 0.0401(11) Uani 1 1 d U . .
H158 H 0.5591 0.6611 1.0148 0.048 Uiso 1 1 calc R . .
C159 C 0.6334(3) 0.63374(19) 0.96752(14) 0.0360(10) Uani 1 1 d U . .
C160 C 0.6926(3) 0.6269(2) 1.03053(15) 0.0486(12) Uani 1 1 d U . .
H16A H 0.6487 0.6069 1.0453 0.058 Uiso 1 1 calc R . .
H16B H 0.6838 0.6658 1.0355 0.058 Uiso 1 1 calc R . .
C161 C 0.7696(4) 0.6089(2) 1.04619(16) 0.0505(12) Uani 1 1 d U . .
H16C H 0.7574 0.5949 1.0741 0.061 Uiso 1 1 calc R . .
H16D H 0.7920 0.5788 1.0294 0.061 Uiso 1 1 calc R . .
C162 C 0.8316(4) 0.6530(3) 1.04623(16) 0.0524(13) Uani 1 1 d U . .
H16E H 0.8067 0.6889 1.0454 0.063 Uiso 1 1 calc R . .
H16F H 0.8565 0.6502 1.0714 0.063 Uiso 1 1 calc R . .
C163 C 0.9537(3) 0.6819(2) 1.00723(15) 0.0389(10) Uani 1 1 d U . .
C164 C 0.9695(3) 0.7217(2) 1.03534(16) 0.0485(12) Uani 1 1 d U . .
H164 H 0.9329 0.7281 1.0583 0.058 Uiso 1 1 calc R . .
C165 C 1.0369(3) 0.7511(2) 1.02985(18) 0.0521(13) Uani 1 1 d U . .
H165 H 1.0477 0.7753 1.0502 0.063 Uiso 1 1 calc R . .
C166 C 1.0904(3) 0.7463(2) 0.99480(17) 0.0487(13) Uani 1 1 d DU . .
C167 C 1.0721(3) 0.7091(2) 0.96567(18) 0.0453(11) Uani 1 1 d U . .
H167 H 1.1068 0.7054 0.9417 0.054 Uiso 1 1 calc R . .
C168 C 1.0051(3) 0.67740(19) 0.97063(15) 0.0373(10) Uani 1 1 d U . .
C169 C 0.4420(3) 0.6859(3) 0.8982(2) 0.0568(14) Uani 1 1 d U . .
C170 C 0.4266(4) 0.7477(3) 0.9042(2) 0.0712(18) Uani 1 1 d U . .
H17A H 0.3784 0.7578 0.8934 0.107 Uiso 1 1 calc R . .
H17B H 0.4699 0.7680 0.8901 0.107 Uiso 1 1 calc R . .
H17C H 0.4217 0.7559 0.9331 0.107 Uiso 1 1 calc R . .
C171 C 0.3693(3) 0.6544(3) 0.9134(2) 0.0684(18) Uani 1 1 d U . .
H17D H 0.3639 0.6524 0.9429 0.103 Uiso 1 1 calc R . .
H17E H 0.3735 0.6180 0.9024 0.103 Uiso 1 1 calc R . .
H17F H 0.3238 0.6727 0.9046 0.103 Uiso 1 1 calc R . .
C172 C 0.4621(4) 0.6764(3) 0.8518(2) 0.0718(19) Uani 1 1 d U . .
H17G H 0.4739 0.6382 0.8470 0.108 Uiso 1 1 calc R . .
H17H H 0.5074 0.6980 0.8415 0.108 Uiso 1 1 calc R . .
H17I H 0.4177 0.6871 0.8378 0.108 Uiso 1 1 calc R . .
C173 C 1.1693(3) 0.7823(3) 0.9856(2) 0.080(2) Uani 1 1 d DU . .
C174 C 1.1521(5) 0.8438(3) 0.9941(3) 0.129(4) Uani 1 1 d DU . .
H17J H 1.2011 0.8636 0.9916 0.193 Uiso 1 1 calc R . .
H17K H 1.1255 0.8479 1.0215 0.193 Uiso 1 1 calc R . .
H17L H 1.1191 0.8581 0.9746 0.193 Uiso 1 1 calc R . .
C175 C 1.2312(5) 0.7617(4) 1.0123(3) 0.153(4) Uani 1 1 d DU . .
H17M H 1.2789 0.7825 1.0062 0.230 Uiso 1 1 calc R . .
H17N H 1.2424 0.7236 1.0068 0.230 Uiso 1 1 calc R . .
H17O H 1.2113 0.7659 1.0408 0.230 Uiso 1 1 calc R . .
C176 C 1.2052(5) 0.7804(4) 0.9398(2) 0.145(4) Uani 1 1 d DU . .
H17P H 1.1689 0.7972 0.9230 0.217 Uiso 1 1 calc R . .
H17Q H 1.2144 0.7428 0.9318 0.217 Uiso 1 1 calc R . .
H17R H 1.2544 0.7999 0.9363 0.217 Uiso 1 1 calc R . .
C177 C 1.1580(3) 0.45484(19) 0.84459(14) 0.0324(9) Uani 1 1 d U . .
C178 C 1.2337(3) 0.4762(2) 0.83401(15) 0.0410(10) Uani 1 1 d U . .
H178 H 1.2387 0.5142 0.8313 0.049 Uiso 1 1 calc R . .
C179 C 1.3009(3) 0.4448(2) 0.82737(16) 0.0494(13) Uani 1 1 d U . .
C180 C 1.2924(3) 0.3883(2) 0.83086(17) 0.0501(13) Uani 1 1 d U . .
H180 H 1.3369 0.3657 0.8264 0.060 Uiso 1 1 calc R . .
C181 C 1.2186(3) 0.3650(2) 0.84093(15) 0.0437(11) Uani 1 1 d U . .
H181 H 1.2146 0.3270 0.8426 0.052 Uiso 1 1 calc R . .
C182 C 1.1502(3) 0.39689(19) 0.84865(14) 0.0352(9) Uani 1 1 d U . .
C183 C 1.0594(4) 0.3235(2) 0.84765(19) 0.0519(13) Uani 1 1 d U . .
H18A H 1.0975 0.2975 0.8566 0.062 Uiso 1 1 calc R . .
H18B H 1.0653 0.3236 0.8178 0.062 Uiso 1 1 calc R . .
C184 C 0.9771(3) 0.3054(2) 0.86371(17) 0.0452(12) Uani 1 1 d U . .
H18C H 0.9567 0.3304 0.8853 0.054 Uiso 1 1 calc R . .
H18D H 0.9812 0.2694 0.8763 0.054 Uiso 1 1 calc R . .
C185 C 0.9163(3) 0.3019(2) 0.83361(17) 0.0460(11) Uani 1 1 d U . .
H18E H 0.9429 0.2930 0.8066 0.055 Uiso 1 1 calc R . .
H18F H 0.8795 0.2726 0.8421 0.055 Uiso 1 1 calc R . .
C186 C 0.8231(3) 0.35516(17) 0.80097(13) 0.0307(9) Uani 1 1 d U . .
C187 C 0.7996(3) 0.31086(19) 0.78028(14) 0.0363(10) Uani 1 1 d U . .
H187 H 0.8185 0.2759 0.7857 0.044 Uiso 1 1 calc R . .
C188 C 0.7462(3) 0.3186(2) 0.75058(15) 0.0376(10) Uani 1 1 d U . .
H188 H 0.7307 0.2883 0.7366 0.045 Uiso 1 1 calc R . .
C189 C 0.7162(3) 0.37040(19) 0.74173(14) 0.0359(10) Uani 1 1 d U A .
C190 C 0.7419(2) 0.41458(18) 0.76333(13) 0.0305(9) Uani 1 1 d U . .
H190 H 0.7228 0.4496 0.7580 0.037 Uiso 1 1 calc R . .
C191 C 0.7951(3) 0.40855(18) 0.79272(13) 0.0296(9) Uani 1 1 d U . .
C192 C 1.3826(3) 0.4732(3) 0.8148(2) 0.0661(18) Uani 1 1 d U . .
C193 C 1.3817(5) 0.4996(5) 0.7772(3) 0.112(3) Uani 1 1 d U . .
H19A H 1.4342 0.5115 0.7672 0.168 Uiso 1 1 calc R . .
H19B H 1.3469 0.5309 0.7804 0.168 Uiso 1 1 calc R . .
H19C H 1.3633 0.4747 0.7579 0.168 Uiso 1 1 calc R . .
C194 C 1.4480(4) 0.4311(5) 0.8151(3) 0.106(3) Uani 1 1 d U . .
H19D H 1.4432 0.4043 0.7942 0.160 Uiso 1 1 calc R . .
H19E H 1.4441 0.4131 0.8415 0.160 Uiso 1 1 calc R . .
H19F H 1.4984 0.4489 0.8097 0.160 Uiso 1 1 calc R . .
C195 C 1.3944(5) 0.5069(4) 0.8521(3) 0.106(3) Uani 1 1 d U . .
H19G H 1.4446 0.5251 0.8475 0.160 Uiso 1 1 calc R . .
H19H H 1.3933 0.4831 0.8758 0.160 Uiso 1 1 calc R . .
H19I H 1.3527 0.5338 0.8566 0.160 Uiso 1 1 calc R . .
C196 C 0.6579(3) 0.3792(2) 0.71064(15) 0.0498(13) Uani 1 1 d DU . .
C200 C 0.8921(5) 0.4291(2) 0.9244(2) 0.0656(17) Uani 1 1 d U . .
H20A H 0.8585 0.4159 0.9051 0.098 Uiso 1 1 calc R . .
H20B H 0.8805 0.4098 0.9501 0.098 Uiso 1 1 calc R . .
H20C H 0.9465 0.4230 0.9138 0.098 Uiso 1 1 calc R . .
C201 C 0.9260(3) 0.88628(18) 0.03372(14) 0.0345(9) Uani 1 1 d U . .
C202 C 0.9874(3) 0.92701(19) 0.02517(14) 0.0367(10) Uani 1 1 d U . .
H202 H 0.9995 0.9467 0.0007 0.044 Uiso 1 1 calc R . .
C203 C 1.0235(3) 0.93089(19) 0.05923(14) 0.0369(10) Uani 1 1 d U . .
H203 H 1.0651 0.9541 0.0630 0.044 Uiso 1 1 calc R . .
C204 C 0.9858(3) 0.89227(18) 0.08905(13) 0.0326(9) Uani 1 1 d U . .
C205 C 1.0069(3) 0.87940(19) 0.12858(14) 0.0357(9) Uani 1 1 d U . .
C206 C 0.9676(3) 0.84051(19) 0.15598(14) 0.0354(10) Uani 1 1 d U . .
C207 C 0.9955(3) 0.8203(2) 0.19194(14) 0.0388(10) Uani 1 1 d U . .
H207 H 1.0457 0.8259 0.1996 0.047 Uiso 1 1 calc R . .
C208 C 0.9370(3) 0.7915(2) 0.21353(14) 0.0386(10) Uani 1 1 d U . .
H208 H 0.9392 0.7731 0.2384 0.046 Uiso 1 1 calc R . .
C209 C 0.8702(3) 0.79525(18) 0.19022(13) 0.0336(9) Uani 1 1 d U . .
C210 C 0.7925(3) 0.77851(18) 0.20433(14) 0.0352(9) Uani 1 1 d U . .
C211 C 0.7301(3) 0.77700(17) 0.17938(14) 0.0340(9) Uani 1 1 d U . .
C212 C 0.6466(3) 0.76719(18) 0.19388(14) 0.0368(10) Uani 1 1 d U . .
H212 H 0.6245 0.7623 0.2210 0.044 Uiso 1 1 calc R . .
C213 C 0.6092(3) 0.76665(18) 0.16154(14) 0.0388(10) Uani 1 1 d U . .
H213 H 0.5552 0.7606 0.1617 0.047 Uiso 1 1 calc R . .
C214 C 0.6653(3) 0.77697(17) 0.12474(14) 0.0357(9) Uani 1 1 d U . .
C215 C 0.6519(3) 0.77683(17) 0.08356(14) 0.0323(9) Uani 1 1 d U . .
C216 C 0.7102(3) 0.78957(16) 0.05101(13) 0.0312(9) Uani 1 1 d U . .
C217 C 0.7035(3) 0.78154(17) 0.00804(13) 0.0308(9) Uani 1 1 d U . .
H217 H 0.6635 0.7625 -0.0027 0.037 Uiso 1 1 calc R . .
C218 C 0.7656(3) 0.80665(17) -0.01398(14) 0.0325(9) Uani 1 1 d U . .
H218 H 0.7766 0.8079 -0.0425 0.039 Uiso 1 1 calc R . .
C219 C 0.8119(3) 0.83137(17) 0.01551(13) 0.0313(9) Uani 1 1 d U . .
C220 C 0.8742(3) 0.86891(18) 0.00515(13) 0.0331(9) Uani 1 1 d U . .
C221 C 0.8797(3) 0.89151(18) -0.03709(14) 0.0331(9) Uani 1 1 d U . .
C222 C 0.9430(3) 0.8789(2) -0.06621(14) 0.0376(10) Uani 1 1 d U . .
H222 H 0.9839 0.8572 -0.0583 0.045 Uiso 1 1 calc R . .
C223 C 0.9482(3) 0.8977(2) -0.10747(14) 0.0402(11) Uani 1 1 d U . .
C224 C 0.8860(3) 0.9294(2) -0.11801(15) 0.0438(11) Uani 1 1 d U . .
H224 H 0.8872 0.9421 -0.1450 0.053 Uiso 1 1 calc R . .
C225 C 0.8219(3) 0.9427(2) -0.08975(15) 0.0403(10) Uani 1 1 d U . .
H225 H 0.7819 0.9652 -0.0979 0.048 Uiso 1 1 calc R . .
C226 C 0.8159(3) 0.92342(19) -0.04961(14) 0.0354(9) Uani 1 1 d U . .
C227 C 0.6765(3) 0.92295(19) -0.03086(15) 0.0392(10) Uani 1 1 d U . .
H22A H 0.6745 0.8837 -0.0355 0.047 Uiso 1 1 calc R . .
H22B H 0.6670 0.9418 -0.0561 0.047 Uiso 1 1 calc R . .
C228 C 0.6116(3) 0.93884(18) 0.00355(16) 0.0386(10) Uani 1 1 d U . .
H22C H 0.6361 0.9455 0.0283 0.046 Uiso 1 1 calc R . .
H22D H 0.5873 0.9730 -0.0041 0.046 Uiso 1 1 calc R . .
C229 C 0.5486(3) 0.8972(2) 0.01300(16) 0.0414(11) Uani 1 1 d U . .
H22E H 0.5019 0.9138 0.0280 0.050 Uiso 1 1 calc R . .
H22F H 0.5340 0.8818 -0.0122 0.050 Uiso 1 1 calc R . .
C230 C 0.5344(3) 0.80982(18) 0.04919(13) 0.0343(9) Uani 1 1 d U . .
C231 C 0.4572(3) 0.8027(2) 0.04019(15) 0.0394(10) Uani 1 1 d U . .
H231 H 0.4343 0.8279 0.0235 0.047 Uiso 1 1 calc R . .
C232 C 0.4145(3) 0.7569(2) 0.05672(15) 0.0406(10) Uani 1 1 d U . .
H232 H 0.3631 0.7520 0.0504 0.049 Uiso 1 1 calc R . .
C233 C 0.4454(3) 0.7191(2) 0.08168(15) 0.0440(11) Uani 1 1 d U . .
C234 C 0.5237(3) 0.72538(19) 0.08835(14) 0.0386(10) Uani 1 1 d U . .
H234 H 0.5470 0.6985 0.1035 0.046 Uiso 1 1 calc R . .
C235 C 0.5690(3) 0.77013(18) 0.07343(13) 0.0337(9) Uani 1 1 d U . .
C236 C 1.0177(3) 0.8805(3) -0.13843(16) 0.0495(13) Uani 1 1 d U . .
C237 C 1.0122(6) 0.9072(5) -0.1804(3) 0.126(4) Uani 1 1 d U . .
H23A H 1.0639 0.9084 -0.1957 0.189 Uiso 1 1 calc R . .
H23B H 0.9916 0.9439 -0.1767 0.189 Uiso 1 1 calc R . .
H23C H 0.9776 0.8861 -0.1951 0.189 Uiso 1 1 calc R . .
C238 C 1.0932(5) 0.9044(5) -0.1246(3) 0.105(3) Uani 1 1 d U . .
H23D H 1.1072 0.8840 -0.1013 0.158 Uiso 1 1 calc R . .
H23E H 1.0842 0.9422 -0.1173 0.158 Uiso 1 1 calc R . .
H23F H 1.1356 0.9020 -0.1467 0.158 Uiso 1 1 calc R . .
C239 C 1.0219(6) 0.8237(4) -0.1392(3) 0.116(3) Uani 1 1 d U . .
H23G H 1.0734 0.8118 -0.1334 0.174 Uiso 1 1 calc R . .
H23H H 1.0129 0.8111 -0.1660 0.174 Uiso 1 1 calc R . .
H23I H 0.9822 0.8088 -0.1189 0.174 Uiso 1 1 calc R . .
C240 C 0.3970(4) 0.6708(2) 0.10204(17) 0.0504(13) Uani 1 1 d U . .
C241 C 0.4389(4) 0.6163(2) 0.08776(18) 0.0661(18) Uani 1 1 d U . .
H24A H 0.4105 0.5859 0.1011 0.099 Uiso 1 1 calc R . .
H24B H 0.4921 0.6162 0.0948 0.099 Uiso 1 1 calc R . .
H24C H 0.4400 0.6131 0.0585 0.099 Uiso 1 1 calc R . .
C242 C 0.3968(4) 0.6747(2) 0.14920(16) 0.0530(14) Uani 1 1 d U . .
H24D H 0.3714 0.7084 0.1587 0.079 Uiso 1 1 calc R . .
H24E H 0.4503 0.6741 0.1558 0.079 Uiso 1 1 calc R . .
H24F H 0.3685 0.6441 0.1623 0.079 Uiso 1 1 calc R . .
C243 C 0.3124(4) 0.6701(3) 0.0924(2) 0.075(2) Uani 1 1 d U . .
H24G H 0.3116 0.6724 0.0632 0.113 Uiso 1 1 calc R . .
H24H H 0.2841 0.7009 0.1053 0.113 Uiso 1 1 calc R . .
H24I H 0.2877 0.6366 0.1027 0.113 Uiso 1 1 calc R . .
C244 C 1.0727(3) 0.9085(2) 0.14533(14) 0.0382(10) Uani 1 1 d U . .
C245 C 1.1502(3) 0.9046(2) 0.12658(14) 0.0404(10) Uani 1 1 d U . .
H245 H 1.1601 0.8853 0.1021 0.048 Uiso 1 1 calc R . .
C246 C 1.2144(3) 0.9284(2) 0.14293(15) 0.0428(11) Uani 1 1 d U . .
C247 C 1.1973(3) 0.9568(2) 0.17898(15) 0.0437(11) Uani 1 1 d U . .
H247 H 1.2385 0.9731 0.1906 0.052 Uiso 1 1 calc R . .
C248 C 1.1213(3) 0.9620(2) 0.19857(14) 0.0409(11) Uani 1 1 d U . .
H248 H 1.1120 0.9823 0.2226 0.049 Uiso 1 1 calc R . .
C249 C 1.0578(3) 0.9368(2) 0.18244(14) 0.0381(10) Uani 1 1 d U . .
C250 C 0.9668(3) 0.9537(2) 0.24306(15) 0.0432(11) Uani 1 1 d U . .
H25A H 0.9803 0.9920 0.2459 0.052 Uiso 1 1 calc R . .
H25B H 1.0001 0.9317 0.2591 0.052 Uiso 1 1 calc R . .
C251 C 0.8814(3) 0.9451(2) 0.25915(15) 0.0422(11) Uani 1 1 d U . .
H25C H 0.8503 0.9468 0.2361 0.051 Uiso 1 1 calc R . .
H25D H 0.8641 0.9752 0.2773 0.051 Uiso 1 1 calc R . .
C252 C 0.8631(4) 0.8914(3) 0.28237(17) 0.0621(15) Uani 1 1 d U . .
H25E H 0.9123 0.8721 0.2855 0.075 Uiso 1 1 calc R . .
H25F H 0.8368 0.8992 0.3096 0.075 Uiso 1 1 calc R . .
C253 C 0.7923(3) 0.8071(2) 0.27755(16) 0.0418(11) Uani 1 1 d U . .
C254 C 0.7816(3) 0.7941(2) 0.31888(15) 0.0468(12) Uani 1 1 d U . .
H254 H 0.7927 0.8202 0.3379 0.056 Uiso 1 1 calc R . .
C255 C 0.7547(3) 0.7428(2) 0.33233(16) 0.0487(12) Uani 1 1 d U . .
H255 H 0.7498 0.7346 0.3603 0.058 Uiso 1 1 calc R . .
C256 C 0.7347(3) 0.70330(19) 0.30527(14) 0.0362(10) Uani 1 1 d U . .
C257 C 0.7474(3) 0.71730(19) 0.26369(14) 0.0364(10) Uani 1 1 d U . .
H257 H 0.7357 0.6913 0.2447 0.044 Uiso 1 1 calc R . .
C258 C 0.7765(3) 0.76782(19) 0.24870(14) 0.0342(9) Uani 1 1 d U . .
C259 C 1.2998(3) 0.9178(3) 0.12314(16) 0.0492(13) Uani 1 1 d U . .
C260 C 1.3062(3) 0.9205(3) 0.07601(17) 0.0551(14) Uani 1 1 d U . .
H26A H 1.2825 0.9541 0.0676 0.083 Uiso 1 1 calc R . .
H26B H 1.2792 0.8898 0.0661 0.083 Uiso 1 1 calc R . .
H26C H 1.3610 0.9193 0.0648 0.083 Uiso 1 1 calc R . .
C261 C 1.3581(4) 0.9607(3) 0.1354(2) 0.0715(19) Uani 1 1 d U . .
H26D H 1.3408 0.9967 0.1281 0.107 Uiso 1 1 calc R . .
H26E H 1.4099 0.9535 0.1212 0.107 Uiso 1 1 calc R . .
H26F H 1.3603 0.9586 0.1646 0.107 Uiso 1 1 calc R . .
C262 C 1.3242(4) 0.8599(3) 0.1358(2) 0.0718(19) Uani 1 1 d U . .
H26G H 1.3786 0.8533 0.1254 0.108 Uiso 1 1 calc R . .
H26H H 1.2913 0.8333 0.1247 0.108 Uiso 1 1 calc R . .
H26I H 1.3179 0.8569 0.1653 0.108 Uiso 1 1 calc R . .
C263 C 0.6996(3) 0.6475(2) 0.31893(15) 0.0428(11) Uani 1 1 d U . .
C264 C 0.7493(3) 0.6011(2) 0.29731(18) 0.0499(13) Uani 1 1 d U . .
H26J H 0.7555 0.6076 0.2681 0.075 Uiso 1 1 calc R . .
H26K H 0.7231 0.5666 0.3033 0.075 Uiso 1 1 calc R . .
H26L H 0.8004 0.5999 0.3070 0.075 Uiso 1 1 calc R . .
C265 C 0.6145(3) 0.6428(2) 0.30721(17) 0.0522(13) Uani 1 1 d U . .
H26M H 0.5820 0.6714 0.3204 0.078 Uiso 1 1 calc R . .
H26N H 0.5930 0.6077 0.3161 0.078 Uiso 1 1 calc R . .
H26O H 0.6156 0.6463 0.2779 0.078 Uiso 1 1 calc R . .
C266 C 0.6947(4) 0.6389(3) 0.36654(18) 0.0665(18) Uani 1 1 d U . .
H26P H 0.7472 0.6383 0.3746 0.100 Uiso 1 1 calc R . .
H26Q H 0.6691 0.6047 0.3741 0.100 Uiso 1 1 calc R . .
H26R H 0.6648 0.6685 0.3801 0.100 Uiso 1 1 calc R . .
C267 C 0.8043(4) 0.9412(2) 0.15297(19) 0.0627(16) Uani 1 1 d U . .
H26S H 0.8031 0.9205 0.1782 0.094 Uiso 1 1 calc R . .
H26T H 0.7750 0.9748 0.1580 0.094 Uiso 1 1 calc R . .
H26U H 0.8582 0.9494 0.1427 0.094 Uiso 1 1 calc R . .
C268 C 0.0895(2) 0.38088(16) 0.54821(12) 0.0242(8) Uani 1 1 d U B .
C197 C 0.6967(7) 0.3552(6) 0.6699(3) 0.051(3) Uani 0.493(10) 1 d PDU A 1
H19J H 0.6638 0.3628 0.6486 0.076 Uiso 0.493(10) 1 calc PR A 1
H19K H 0.7029 0.3162 0.6730 0.076 Uiso 0.493(10) 1 calc PR A 1
H19L H 0.7477 0.3716 0.6627 0.076 Uiso 0.493(10) 1 calc PR A 1
C198 C 0.6203(7) 0.4337(4) 0.7079(4) 0.058(3) Uani 0.493(10) 1 d PDU A 1
H19M H 0.5880 0.4341 0.6858 0.087 Uiso 0.493(10) 1 calc PR A 1
H19N H 0.6605 0.4613 0.7030 0.087 Uiso 0.493(10) 1 calc PR A 1
H19O H 0.5878 0.4413 0.7333 0.087 Uiso 0.493(10) 1 calc PR A 1
C19A C 0.6535(12) 0.3348(6) 0.6792(5) 0.081(4) Uani 0.507(10) 1 d PDU A 2
H19P H 0.6636 0.2997 0.6913 0.121 Uiso 0.507(10) 1 calc PR A 2
H19Q H 0.6925 0.3415 0.6560 0.121 Uiso 0.507(10) 1 calc PR A 2
H19R H 0.6017 0.3350 0.6703 0.121 Uiso 0.507(10) 1 calc PR A 2
C19B C 0.5854(7) 0.4113(6) 0.7287(5) 0.072(4) Uani 0.507(10) 1 d PDU A 2
H19S H 0.6016 0.4445 0.7407 0.107 Uiso 0.507(10) 1 calc PR A 2
H19T H 0.5554 0.3894 0.7495 0.107 Uiso 0.507(10) 1 calc PR A 2
H19U H 0.5531 0.4202 0.7073 0.107 Uiso 0.507(10) 1 calc PR A 2
C19C C 0.6925(8) 0.4238(5) 0.6794(4) 0.072(4) Uani 0.507(10) 1 d PDU A 2
H19V H 0.6527 0.4353 0.6626 0.108 Uiso 0.507(10) 1 calc PR A 2
H19W H 0.7372 0.4089 0.6623 0.108 Uiso 0.507(10) 1 calc PR A 2
H199 H 0.7090 0.4548 0.6941 0.108 Uiso 0.507(10) 1 calc PR A 2

loop_
_atom_site_aniso_label
_atom_site_aniso_U_11
_atom_site_aniso_U_22
_atom_site_aniso_U_33
_atom_site_aniso_U_23
_atom_site_aniso_U_13
_atom_site_aniso_U_12
C199 0.107(10) 0.099(9) 0.119(10) -0.003(9) 0.000(9) -0.023(8)
Zn1 0.0238(3) 0.0199(3) 0.0285(3) 0.0020(2) 0.0006(2) -0.00102(19)
Zn2 0.0226(3) 0.0227(3) 0.0183(2) 0.00001(19) -0.00050(19) 0.00296(19)
Zn3 0.0229(3) 0.0234(3) 0.0230(3) -0.0036(2) -0.0021(2) 0.00152(19)
Zn4 0.0368(3) 0.0265(3) 0.0251(3) -0.0013(2) -0.0041(2) 0.0026(2)
N1 0.0231(15) 0.0226(15) 0.0293(17) 0.0062(13) -0.0016(13) -0.0023(12)
N2 0.0224(15) 0.0250(16) 0.0272(16) 0.0039(13) -0.0010(13) -0.0001(12)
N3 0.0295(16) 0.0194(15) 0.0263(16) 0.0001(13) 0.0001(13) -0.0007(13)
N4 0.0263(16) 0.0208(15) 0.0307(17) 0.0032(13) -0.0045(14) -0.0013(13)
N5 0.0328(17) 0.0230(15) 0.0194(15) 0.0007(12) 0.0002(13) 0.0004(13)
N6 0.0306(17) 0.0224(15) 0.0185(15) 0.0016(12) -0.0029(13) 0.0013(13)
N7 0.0250(16) 0.0296(16) 0.0168(15) 0.0008(12) 0.0009(12) 0.0043(13)
N8 0.0227(15) 0.0232(15) 0.0202(15) 0.0032(12) -0.0020(12) 0.0006(12)
N9 0.0224(15) 0.0218(15) 0.0227(15) -0.0008(12) -0.0001(12) 0.0012(12)
N10 0.0292(17) 0.0261(16) 0.0291(17) -0.0055(13) -0.0035(14) 0.0014(13)
N11 0.0286(16) 0.0273(16) 0.0261(17) -0.0010(13) 0.0001(14) 0.0007(13)
N12 0.0221(15) 0.0216(15) 0.0194(15) 0.0014(12) -0.0044(12) 0.0033(12)
N13 0.0336(18) 0.0356(18) 0.0258(17) -0.0050(14) 0.0007(14) 0.0050(15)
N14 0.0403(19) 0.0336(18) 0.0298(18) -0.0047(14) -0.0068(15) 0.0092(15)
N15 0.0428(19) 0.0264(17) 0.0242(17) -0.0015(13) -0.0082(15) -0.0008(14)
N16 0.0371(18) 0.0254(16) 0.0287(17) -0.0050(14) -0.0027(14) 0.0011(14)
O1 0.0474(18) 0.0333(16) 0.0476(19) -0.0001(14) 0.0135(15) 0.0034(14)
O2 0.0512(19) 0.053(2) 0.0352(17) 0.0029(15) -0.0094(15) -0.0034(16)
O3 0.0377(16) 0.0288(15) 0.0427(17) 0.0006(13) 0.0003(14) -0.0017(12)
O4 0.0392(16) 0.0271(14) 0.0363(16) 0.0047(12) -0.0016(13) -0.0030(12)
O5 0.0389(16) 0.0334(16) 0.0318(16) -0.0057(12) 0.0006(13) -0.0003(13)
O6 0.0315(14) 0.0275(14) 0.0223(13) -0.0005(11) -0.0070(11) 0.0011(11)
O7 0.0535(18) 0.0264(14) 0.0225(14) 0.0034(11) 0.0041(13) 0.0080(13)
O8 0.050(2) 0.036(2) 0.044(2) -0.0051(18) -0.0040(19) 0.0006(18)
O8' 0.028(4) 0.025(4) 0.038(5) -0.002(4) 0.008(4) 0.006(4)
O9 0.0374(16) 0.0413(17) 0.0278(15) 0.0086(13) 0.0009(13) -0.0070(13)
O10 0.0264(14) 0.0277(14) 0.0328(15) 0.0047(12) 0.0061(12) 0.0059(11)
O11 0.0421(18) 0.067(2) 0.0294(16) -0.0109(15) -0.0042(14) 0.0061(16)
O12 0.056(2) 0.0442(18) 0.0403(18) -0.0078(15) -0.0007(15) -0.0052(16)
O13 0.0424(17) 0.0322(16) 0.0451(18) -0.0069(13) -0.0091(14) 0.0063(13)
O14 0.0459(17) 0.0295(15) 0.0343(16) 0.0017(12) -0.0087(13) -0.0005(13)
O15 0.0450(17) 0.0327(16) 0.0303(16) -0.0004(12) -0.0048(13) 0.0002(13)
O16 0.0408(17) 0.0325(16) 0.0468(18) 0.0047(14) -0.0007(14) 0.0016(13)
O17 0.0388(17) 0.0355(16) 0.0355(16) 0.0014(13) -0.0015(13) 0.0057(13)
O18 0.0407(17) 0.056(2) 0.0396(18) -0.0189(15) -0.0003(14) 0.0010(15)
O19 0.057(2) 0.0343(17) 0.0466(19) -0.0095(14) -0.0159(16) 0.0021(15)
O20 0.0438(17) 0.0269(15) 0.0384(17) -0.0031(13) -0.0015(14) 0.0027(13)
C1 0.0283(19) 0.0248(19) 0.029(2) 0.0040(15) 0.0028(16) -0.0013(15)
C2 0.029(2) 0.0225(18) 0.030(2) 0.0057(15) 0.0004(16) 0.0015(15)
C3 0.0277(19) 0.0269(19) 0.031(2) 0.0034(16) 0.0022(16) -0.0045(15)
C4 0.0266(19) 0.031(2) 0.029(2) 0.0008(16) -0.0014(16) -0.0057(16)
C5 0.0262(19) 0.033(2) 0.0232(18) -0.0015(15) 0.0025(15) -0.0023(16)
C6 0.030(2) 0.0248(19) 0.029(2) -0.0025(15) -0.0014(16) 0.0032(15)
C7 0.026(2) 0.034(2) 0.037(2) -0.0022(18) 0.0016(17) 0.0017(17)
C8 0.035(2) 0.028(2) 0.039(2) 0.0035(18) 0.0082(19) 0.0046(17)
C9 0.032(2) 0.0209(18) 0.0233(18) -0.0023(15) 0.0006(16) 0.0029(15)
C10 0.033(2) 0.0211(18) 0.0286(19) 0.0015(15) -0.0010(16) -0.0020(15)
C11 0.0305(19) 0.0224(18) 0.0291(19) 0.0005(15) -0.0039(16) -0.0035(15)
C12 0.036(2) 0.0265(19) 0.029(2) 0.0043(16) -0.0029(17) -0.0028(16)
C13 0.031(2) 0.031(2) 0.0231(19) 0.0014(16) 0.0062(16) -0.0077(16)
C14 0.0303(19) 0.0187(17) 0.031(2) 0.0008(15) -0.0011(16) 0.0001(15)
C15 0.0285(19) 0.0263(19) 0.032(2) -0.0046(16) -0.0016(16) -0.0063(15)
C16 0.0293(19) 0.0235(18) 0.0272(19) 0.0028(15) -0.0048(16) -0.0015(15)
C17 0.026(2) 0.035(2) 0.039(2) 0.0011(18) 0.0002(18) -0.0077(17)
C18 0.028(2) 0.027(2) 0.030(2) 0.0036(16) -0.0071(16) -0.0045(16)
C19 0.032(2) 0.0217(18) 0.033(2) 0.0013(16) -0.0006(17) -0.0012(15)
C20 0.0284(19) 0.0221(18) 0.0268(19) 0.0020(15) -0.0047(15) 0.0024(15)
C21 0.0235(18) 0.0278(19) 0.0245(19) 0.0011(15) -0.0030(15) -0.0046(15)
C22 0.0266(19) 0.0257(19) 0.033(2) 0.0000(16) -0.0029(16) -0.0059(15)
C23 0.028(2) 0.028(2) 0.042(2) 0.0049(18) -0.0082(18) -0.0071(17)
C24 0.032(2) 0.037(2) 0.031(2) 0.0112(17) -0.0085(17) -0.0049(17)
C25 0.037(2) 0.036(2) 0.029(2) 0.0026(17) -0.0031(18) -0.0105(18)
C26 0.036(2) 0.0268(19) 0.028(2) -0.0030(16) -0.0033(17) -0.0063(16)
C27 0.047(3) 0.059(3) 0.034(2) 0.011(2) -0.004(2) 0.011(2)
C28 0.042(3) 0.054(3) 0.047(3) 0.008(2) -0.003(2) 0.004(2)
C29 0.046(3) 0.039(2) 0.047(3) 0.005(2) -0.005(2) 0.006(2)
C30 0.034(2) 0.041(2) 0.032(2) 0.0034(18) -0.0014(18) 0.0060(18)
C31 0.036(2) 0.048(3) 0.035(2) 0.009(2) 0.0102(19) 0.001(2)
C32 0.021(2) 0.041(2) 0.058(3) 0.015(2) 0.007(2) -0.0029(18)
C33 0.033(2) 0.040(2) 0.049(3) 0.004(2) -0.005(2) -0.0058(19)
C34 0.029(2) 0.036(2) 0.027(2) 0.0063(17) -0.0018(16) -0.0027(17)
C35 0.0235(18) 0.0270(19) 0.031(2) 0.0013(16) 0.0037(16) 0.0009(15)
C36 0.032(2) 0.042(3) 0.059(3) 0.012(2) -0.010(2) 0.001(2)
C37 0.042(3) 0.084(4) 0.070(4) 0.032(3) -0.003(3) 0.011(3)
C38 0.062(4) 0.080(5) 0.094(5) -0.037(4) -0.012(4) 0.026(3)
C39 0.033(3) 0.087(4) 0.078(4) 0.037(4) 0.002(3) -0.005(3)
C40 0.048(3) 0.069(4) 0.063(3) 0.007(3) -0.015(3) -0.022(3)
C41 0.063(4) 0.066(4) 0.106(5) -0.009(4) -0.007(4) -0.038(3)
C42 0.051(4) 0.091(5) 0.092(5) 0.007(4) -0.026(3) -0.024(3)
C43 0.078(4) 0.105(5) 0.055(4) 0.005(4) -0.023(3) -0.048(4)
C44 0.030(2) 0.0253(19) 0.034(2) 0.0037(16) 0.0044(17) 0.0036(16)
C45 0.035(2) 0.037(2) 0.038(2) 0.0031(18) 0.0066(18) 0.0023(18)
C46 0.035(2) 0.045(3) 0.038(2) 0.014(2) 0.0127(19) 0.0137(19)
C47 0.035(2) 0.035(2) 0.058(3) 0.014(2) 0.005(2) 0.0062(19)
C48 0.041(2) 0.028(2) 0.061(3) 0.003(2) -0.002(2) -0.0005(19)
C49 0.030(2) 0.0249(19) 0.045(2) 0.0023(17) 0.0064(18) 0.0048(16)
C50 0.037(2) 0.027(2) 0.049(3) -0.0003(19) -0.003(2) -0.0004(17)
C51 0.047(2) 0.028(2) 0.033(2) -0.0014(17) -0.0019(19) -0.0057(18)
C52 0.040(2) 0.0243(19) 0.036(2) 0.0035(17) -0.0057(18) -0.0076(17)
C53 0.037(2) 0.036(2) 0.037(2) 0.0101(18) -0.0068(18) -0.0036(18)
C54 0.039(2) 0.032(2) 0.045(3) 0.0107(19) -0.008(2) -0.0088(19)
C55 0.034(2) 0.043(3) 0.054(3) 0.014(2) -0.007(2) -0.015(2)
C56 0.031(2) 0.051(3) 0.046(3) 0.016(2) -0.001(2) -0.002(2)
C57 0.032(2) 0.031(2) 0.042(2) 0.0089(18) -0.0052(18) -0.0052(17)
C58 0.0270(19) 0.0287(19) 0.038(2) 0.0119(17) -0.0042(17) -0.0055(16)
C59 0.049(3) 0.059(3) 0.048(3) 0.008(2) -0.003(2) 0.012(2)
C60 0.059(5) 0.068(5) 0.063(5) 0.001(4) -0.019(4) 0.007(4)
C61 0.056(5) 0.076(6) 0.074(6) 0.005(4) -0.012(4) 0.008(4)
C62 0.077(6) 0.090(7) 0.067(6) 0.026(5) -0.001(5) 0.001(5)
C60' 0.058(10) 0.066(10) 0.068(10) 0.016(9) -0.020(9) 0.023(9)
C62' 0.048(9) 0.061(10) 0.047(9) 0.013(8) -0.020(7) 0.003(8)
C61' 0.059(10) 0.066(10) 0.057(10) 0.011(9) -0.002(9) 0.016(9)
C63 0.031(2) 0.051(3) 0.060(3) 0.008(2) 0.005(2) 0.001(2)
C64 0.057(4) 0.066(4) 0.106(6) 0.016(4) 0.015(4) 0.012(3)
C65 0.049(4) 0.080(5) 0.106(6) 0.001(4) 0.019(4) -0.005(3)
C66 0.060(4) 0.073(4) 0.084(5) 0.009(4) 0.013(3) 0.005(3)
C67 0.062(3) 0.039(3) 0.037(3) 0.000(2) -0.011(2) -0.004(2)
C68 0.0308(19) 0.0215(18) 0.0231(18) 0.0044(14) -0.0039(15) 0.0016(15)
C69 0.032(2) 0.0257(19) 0.0248(19) 0.0069(15) -0.0093(16) -0.0010(15)
C70 0.047(2) 0.030(2) 0.0210(19) 0.0019(16) -0.0049(17) 0.0031(18)
C71 0.035(2) 0.0207(18) 0.0208(18) 0.0047(14) -0.0029(16) 0.0007(15)
C72 0.039(2) 0.0187(17) 0.0216(18) 0.0012(14) 0.0010(16) 0.0031(15)
C73 0.038(2) 0.0183(17) 0.0244(19) 0.0022(14) 0.0013(16) 0.0080(15)
C74 0.034(2) 0.029(2) 0.030(2) 0.0044(17) 0.0030(17) 0.0097(17)
C75 0.034(2) 0.034(2) 0.027(2) 0.0055(17) 0.0060(17) 0.0084(17)
C76 0.032(2) 0.0205(18) 0.029(2) 0.0009(15) -0.0012(16) 0.0069(15)
C77 0.0299(19) 0.0243(18) 0.0278(19) 0.0003(15) 0.0046(16) 0.0024(15)
C78 0.0265(18) 0.0273(18) 0.0263(19) -0.0065(15) -0.0019(15) 0.0045(15)
C79 0.0258(19) 0.032(2) 0.031(2) -0.0009(16) -0.0063(16) 0.0047(16)
C80 0.034(2) 0.0282(19) 0.0228(18) -0.0039(15) -0.0047(16) 0.0055(16)
C81 0.0236(17) 0.0247(18) 0.0220(18) -0.0005(14) -0.0017(14) 0.0018(14)
C82 0.0215(17) 0.0280(18) 0.0245(18) 0.0017(15) -0.0013(15) -0.0001(14)
C83 0.0283(18) 0.0241(18) 0.0218(18) 0.0006(14) -0.0009(15) -0.0027(15)
C84 0.031(2) 0.0285(19) 0.0197(18) 0.0017(15) 0.0002(16) 0.0066(16)
C85 0.0257(19) 0.0276(19) 0.027(2) -0.0018(16) 0.0000(16) 0.0072(15)
C86 0.0232(18) 0.0278(19) 0.0250(19) 0.0020(15) -0.0019(15) -0.0001(15)
C87 0.0249(18) 0.0234(17) 0.0236(18) 0.0079(14) -0.0033(15) -0.0035(14)
C88 0.0313(19) 0.0211(17) 0.0228(18) -0.0004(14) -0.0095(15) 0.0013(15)
C89 0.034(2) 0.0243(19) 0.0268(19) 0.0034(15) -0.0049(16) 0.0000(16)
C90 0.032(2) 0.028(2) 0.030(2) -0.0071(16) -0.0066(17) 0.0057(16)
C91 0.033(2) 0.028(2) 0.025(2) -0.0016(16) -0.0143(16) 0.0065(16)
C92 0.042(2) 0.026(2) 0.0230(19) 0.0061(16) -0.0066(17) 0.0025(17)
C93 0.0294(19) 0.0245(18) 0.0230(18) -0.0024(15) -0.0035(15) -0.0004(15)
C94 0.038(2) 0.0234(18) 0.0218(19) 0.0035(15) -0.0043(16) 0.0012(16)
C95 0.036(2) 0.028(2) 0.025(2) 0.0018(16) -0.0056(17) 0.0031(17)
C96 0.035(2) 0.030(2) 0.0203(19) 0.0071(16) -0.0027(16) 0.0003(17)
C97 0.038(2) 0.031(2) 0.0221(19) -0.0017(16) -0.0001(17) 0.0035(17)
C98 0.043(2) 0.032(2) 0.028(2) 0.0043(17) 0.0000(18) 0.0071(18)
C99 0.047(2) 0.044(2) 0.020(2) -0.0037(18) -0.0016(18) 0.008(2)
C100 0.052(3) 0.040(2) 0.027(2) -0.0048(19) 0.000(2) 0.007(2)
C101 0.047(2) 0.026(2) 0.028(2) 0.0057(16) 0.0012(18) 0.0100(17)
C102 0.036(2) 0.031(2) 0.0231(19) 0.0001(16) -0.0059(16) 0.0047(16)
C103 0.037(2) 0.035(2) 0.037(2) 0.0015(19) -0.0082(19) 0.0000(19)
C104 0.045(3) 0.097(5) 0.082(5) 0.007(4) -0.011(3) 0.003(3)
C105 0.044(3) 0.076(4) 0.056(3) -0.003(3) 0.000(3) 0.000(3)
C106 0.046(3) 0.060(4) 0.087(5) -0.008(3) -0.007(3) -0.012(3)
C107 0.064(3) 0.043(3) 0.027(2) -0.005(2) 0.000(2) 0.018(2)
C108 0.121(6) 0.052(3) 0.036(3) -0.017(3) 0.009(3) 0.032(4)
C109 0.084(4) 0.046(3) 0.052(3) -0.014(3) -0.009(3) 0.009(3)
C110 0.073(4) 0.055(3) 0.061(4) -0.011(3) 0.006(3) 0.020(3)
C111 0.029(2) 0.030(2) 0.034(2) 0.0032(17) 0.0012(17) 0.0039(16)
C112 0.0244(19) 0.032(2) 0.030(2) -0.0012(16) 0.0038(16) 0.0008(16)
C113 0.025(2) 0.044(2) 0.038(2) 0.0020(19) 0.0025(18) 0.0073(18)
C114 0.025(2) 0.058(3) 0.047(3) -0.007(2) -0.0038(19) 0.001(2)
C115 0.035(2) 0.058(3) 0.062(3) -0.028(2) -0.006(2) -0.002(2)
C116 0.036(2) 0.042(2) 0.066(3) -0.015(2) 0.001(2) 0.005(2)
C117 0.050(3) 0.045(3) 0.076(3) -0.004(2) -0.006(3) -0.001(2)
C118 0.039(2) 0.043(2) 0.057(3) 0.010(2) 0.009(2) 0.007(2)
C119 0.038(2) 0.045(2) 0.042(2) 0.011(2) -0.003(2) -0.009(2)
C120 0.031(2) 0.029(2) 0.028(2) 0.0046(16) 0.0008(16) 0.0042(16)
C121 0.031(2) 0.028(2) 0.028(2) -0.0019(16) -0.0063(17) -0.0037(16)
C122 0.035(2) 0.033(2) 0.0194(19) -0.0023(16) -0.0092(16) 0.0026(17)
C123 0.0260(19) 0.032(2) 0.0229(19) -0.0007(16) -0.0015(16) 0.0065(16)
C124 0.0242(18) 0.0271(19) 0.028(2) -0.0012(16) -0.0018(15) 0.0000(15)
C125 0.033(3) 0.055(3) 0.068(3) -0.009(3) 0.006(2) 0.009(2)
C126 0.080(5) 0.045(4) 0.163(8) -0.002(4) 0.033(5) 0.022(3)
C127 0.099(6) 0.078(5) 0.095(6) -0.010(4) 0.025(5) 0.024(4)
C128 0.063(5) 0.093(6) 0.223(10) -0.050(7) 0.018(6) 0.018(4)
C129 0.035(2) 0.039(2) 0.024(2) 0.0006(17) 0.0084(17) 0.0031(18)
C130 0.079(4) 0.068(4) 0.045(3) -0.014(3) 0.028(3) -0.035(3)
C131 0.031(2) 0.054(3) 0.035(3) 0.015(2) 0.0119(19) 0.010(2)
C132 0.043(3) 0.068(3) 0.030(2) 0.008(2) 0.009(2) 0.014(2)
C133 0.037(2) 0.030(2) 0.059(3) 0.001(2) 0.006(2) 0.0041(19)
C134 0.032(2) 0.029(2) 0.0215(19) -0.0029(15) -0.0004(16) -0.0025(16)
C135 0.031(2) 0.0262(19) 0.0254(19) -0.0037(16) -0.0008(16) 0.0032(16)
C136 0.033(2) 0.0265(19) 0.0215(18) -0.0065(15) -0.0017(16) -0.0001(16)
C137 0.0252(18) 0.031(2) 0.0243(19) -0.0083(16) -0.0018(15) 0.0008(15)
C138 0.032(2) 0.035(2) 0.030(2) -0.0073(17) -0.0059(16) -0.0044(17)
C139 0.0256(19) 0.0292(19) 0.034(2) -0.0083(16) -0.0072(16) 0.0038(16)
C140 0.035(2) 0.040(2) 0.042(2) -0.014(2) -0.0146(19) 0.0036(19)
C141 0.028(2) 0.034(2) 0.044(2) -0.0107(19) -0.0054(18) 0.0064(17)
C142 0.0234(18) 0.031(2) 0.037(2) -0.0069(17) -0.0052(16) 0.0041(15)
C143 0.0301(19) 0.0273(19) 0.0276(19) -0.0012(16) 0.0012(16) 0.0014(16)
C144 0.0292(19) 0.0231(18) 0.028(2) 0.0043(15) 0.0009(16) 0.0024(15)
C145 0.030(2) 0.0258(19) 0.027(2) -0.0034(16) 0.0020(16) 0.0058(16)
C146 0.034(2) 0.030(2) 0.0183(18) -0.0023(15) -0.0032(16) 0.0028(16)
C147 0.0281(19) 0.0213(17) 0.0211(18) 0.0012(14) -0.0040(15) 0.0021(14)
C148 0.0291(19) 0.0250(18) 0.0188(17) -0.0004(14) -0.0039(15) -0.0029(15)
C149 0.0270(18) 0.0219(17) 0.0183(17) 0.0016(14) -0.0040(14) -0.0015(14)
C150 0.031(2) 0.028(2) 0.0224(19) -0.0004(15) -0.0033(16) -0.0009(16)
C151 0.0198(18) 0.034(2) 0.0226(19) -0.0040(16) 0.0037(15) -0.0033(15)
C152 0.0281(19) 0.031(2) 0.0206(18) -0.0036(15) -0.0007(15) 0.0024(16)
C153 0.0280(19) 0.0318(19) 0.0186(17) -0.0015(15) -0.0035(15) 0.0006(15)
C154 0.0253(19) 0.033(2) 0.030(2) -0.0060(16) 0.0019(16) -0.0029(16)
C155 0.032(2) 0.036(2) 0.032(2) -0.0068(17) 0.0016(17) -0.0024(17)
C156 0.025(2) 0.044(2) 0.049(3) -0.009(2) -0.0021(19) 0.0067(18)
C157 0.031(2) 0.052(3) 0.048(3) -0.017(2) 0.005(2) 0.002(2)
C158 0.036(2) 0.053(3) 0.028(2) -0.015(2) 0.0089(19) -0.009(2)
C159 0.034(2) 0.040(2) 0.033(2) -0.0082(18) -0.0024(18) -0.0008(18)
C160 0.057(3) 0.058(3) 0.033(2) -0.004(2) -0.009(2) -0.004(2)
C161 0.067(3) 0.054(3) 0.032(2) 0.001(2) -0.011(2) -0.004(3)
C162 0.059(3) 0.064(3) 0.037(3) -0.014(2) -0.012(2) -0.010(3)
C163 0.043(2) 0.042(2) 0.034(2) -0.0108(19) -0.0127(19) 0.0062(19)
C164 0.049(3) 0.059(3) 0.038(3) -0.013(2) -0.012(2) 0.006(2)
C165 0.051(3) 0.055(3) 0.056(3) -0.030(2) -0.025(2) 0.015(2)
C166 0.036(2) 0.041(3) 0.074(3) -0.027(2) -0.023(2) 0.012(2)
C167 0.030(2) 0.046(2) 0.062(3) -0.023(2) -0.012(2) 0.0086(19)
C168 0.039(2) 0.039(2) 0.036(2) -0.0155(18) -0.0098(18) 0.0067(18)
C169 0.038(3) 0.068(4) 0.066(4) -0.012(3) -0.010(3) 0.016(2)
C170 0.052(3) 0.068(4) 0.091(5) -0.008(3) 0.002(3) 0.023(3)
C171 0.042(3) 0.079(4) 0.086(5) -0.025(4) -0.015(3) 0.021(3)
C172 0.052(3) 0.097(5) 0.069(4) -0.012(4) -0.015(3) 0.030(3)
C173 0.033(3) 0.080(4) 0.128(5) -0.069(4) -0.017(3) 0.003(3)
C174 0.086(6) 0.112(7) 0.186(9) -0.024(7) -0.003(6) -0.013(5)
C175 0.092(7) 0.150(9) 0.226(11) 0.025(9) -0.056(7) -0.020(7)
C176 0.097(7) 0.145(9) 0.191(10) -0.044(8) -0.009(7) -0.038(7)
C177 0.030(2) 0.038(2) 0.032(2) -0.0109(17) -0.0105(17) 0.0075(17)
C178 0.033(2) 0.048(2) 0.043(2) -0.011(2) -0.0068(19) -0.0001(19)
C179 0.038(2) 0.068(3) 0.044(3) -0.028(2) -0.007(2) 0.010(2)
C180 0.036(2) 0.066(3) 0.051(3) -0.028(2) -0.017(2) 0.022(2)
C181 0.047(3) 0.049(3) 0.037(2) -0.018(2) -0.011(2) 0.017(2)
C182 0.037(2) 0.039(2) 0.032(2) -0.0124(18) -0.0128(18) 0.0095(18)
C183 0.059(3) 0.039(3) 0.058(3) -0.006(2) -0.010(3) 0.000(2)
C184 0.060(3) 0.030(2) 0.050(3) -0.003(2) -0.023(2) 0.005(2)
C185 0.056(3) 0.038(2) 0.045(3) -0.002(2) -0.010(2) 0.004(2)
C186 0.038(2) 0.028(2) 0.025(2) -0.0007(16) -0.0005(17) 0.0001(17)
C187 0.041(2) 0.032(2) 0.037(2) -0.0047(18) -0.0073(19) 0.0041(18)
C188 0.032(2) 0.042(2) 0.039(2) -0.0172(19) -0.0044(19) -0.0054(18)
C189 0.032(2) 0.040(2) 0.035(2) -0.0127(19) -0.0020(18) 0.0034(18)
C190 0.029(2) 0.033(2) 0.029(2) -0.0058(17) -0.0013(16) 0.0040(16)
C191 0.032(2) 0.032(2) 0.0242(19) -0.0014(16) -0.0025(16) -0.0031(16)
C192 0.029(3) 0.093(4) 0.078(4) -0.046(3) -0.010(3) 0.001(3)
C193 0.053(4) 0.143(8) 0.139(8) 0.009(6) -0.005(5) -0.035(5)
C194 0.047(4) 0.157(8) 0.117(7) -0.017(6) -0.014(4) 0.002(5)
C195 0.052(4) 0.138(7) 0.130(7) -0.057(6) -0.010(4) -0.024(4)
C196 0.036(2) 0.080(4) 0.037(3) -0.029(3) -0.016(2) 0.004(2)
C200 0.091(5) 0.042(3) 0.061(4) 0.007(3) 0.001(3) 0.002(3)
C201 0.037(2) 0.033(2) 0.033(2) -0.0052(17) 0.0016(18) 0.0044(17)
C202 0.044(2) 0.038(2) 0.027(2) 0.0024(18) -0.0010(18) 0.0019(19)
C203 0.038(2) 0.038(2) 0.034(2) -0.0078(18) 0.0006(19) 0.0000(18)
C204 0.036(2) 0.033(2) 0.028(2) -0.0101(17) -0.0025(17) 0.0031(17)
C205 0.037(2) 0.037(2) 0.032(2) -0.0101(17) -0.0013(18) 0.0106(17)
C206 0.038(2) 0.038(2) 0.031(2) -0.0121(18) -0.0046(18) 0.0107(18)
C207 0.042(2) 0.046(2) 0.030(2) -0.0089(18) -0.0110(19) 0.0125(19)
C208 0.050(3) 0.041(2) 0.025(2) -0.0054(18) -0.0081(19) 0.008(2)
C209 0.044(2) 0.028(2) 0.029(2) -0.0032(16) -0.0053(18) 0.0098(17)
C210 0.047(2) 0.0253(19) 0.034(2) -0.0056(16) -0.0085(18) 0.0056(17)
C211 0.048(2) 0.0205(18) 0.033(2) 0.0024(16) -0.0026(18) 0.0030(17)
C212 0.051(3) 0.029(2) 0.030(2) 0.0013(17) -0.006(2) 0.0045(19)
C213 0.051(3) 0.030(2) 0.034(2) 0.0005(18) 0.004(2) -0.0083(19)
C214 0.048(2) 0.0232(19) 0.035(2) 0.0001(17) -0.0012(19) -0.0021(17)
C215 0.042(2) 0.0216(18) 0.033(2) 0.0006(16) -0.0035(18) -0.0033(16)
C216 0.042(2) 0.0200(18) 0.031(2) -0.0023(16) -0.0022(17) 0.0022(16)
C217 0.042(2) 0.0253(19) 0.025(2) -0.0048(16) -0.0050(17) 0.0000(17)
C218 0.040(2) 0.027(2) 0.029(2) -0.0052(16) 0.0006(18) 0.0040(17)
C219 0.041(2) 0.0246(19) 0.028(2) -0.0022(16) 0.0001(17) 0.0056(16)
C220 0.039(2) 0.033(2) 0.027(2) -0.0033(16) -0.0006(17) 0.0074(17)
C221 0.037(2) 0.032(2) 0.030(2) 0.0018(17) -0.0042(17) -0.0044(17)
C222 0.041(2) 0.041(2) 0.030(2) 0.0006(18) -0.0030(18) -0.0033(19)
C223 0.039(2) 0.053(3) 0.028(2) -0.001(2) -0.0032(19) -0.006(2)
C224 0.041(2) 0.063(3) 0.026(2) 0.009(2) -0.0043(19) 0.000(2)
C225 0.043(2) 0.040(2) 0.038(2) 0.013(2) -0.006(2) -0.003(2)
C226 0.039(2) 0.035(2) 0.032(2) -0.0005(18) -0.0032(18) -0.0005(18)
C227 0.048(2) 0.031(2) 0.038(2) 0.0078(18) -0.002(2) -0.0084(19)
C228 0.041(2) 0.025(2) 0.048(3) 0.0059(19) -0.001(2) 0.0015(18)
C229 0.039(2) 0.042(2) 0.042(3) 0.005(2) -0.003(2) 0.006(2)
C230 0.044(2) 0.031(2) 0.027(2) 0.0002(17) 0.0004(18) -0.0019(18)
C231 0.042(2) 0.043(2) 0.033(2) 0.0017(19) -0.0031(19) -0.004(2)
C232 0.041(2) 0.045(3) 0.038(2) 0.000(2) -0.009(2) -0.010(2)
C233 0.058(3) 0.040(2) 0.034(2) -0.003(2) 0.000(2) -0.016(2)
C234 0.053(3) 0.030(2) 0.032(2) 0.0012(17) -0.001(2) -0.0078(19)
C235 0.043(2) 0.030(2) 0.027(2) -0.0013(16) 0.0016(18) -0.0059(17)
C236 0.041(3) 0.072(4) 0.033(3) 0.001(2) 0.005(2) 0.000(2)
C237 0.100(6) 0.191(10) 0.076(6) 0.018(6) 0.035(5) 0.038(7)
C238 0.087(6) 0.148(8) 0.076(5) -0.006(5) 0.007(4) -0.021(5)
C239 0.097(6) 0.135(8) 0.104(6) -0.034(6) 0.037(5) -0.002(6)
C240 0.061(3) 0.046(3) 0.043(3) -0.002(2) 0.001(2) -0.022(2)
C241 0.096(5) 0.050(3) 0.047(3) -0.009(3) 0.021(3) -0.038(3)
C242 0.060(3) 0.051(3) 0.042(3) -0.004(2) 0.022(2) -0.018(3)
C243 0.075(4) 0.084(5) 0.062(4) 0.009(3) 0.011(3) -0.037(4)
C244 0.039(2) 0.044(2) 0.031(2) -0.0054(18) -0.0043(18) 0.0058(19)
C245 0.040(2) 0.053(3) 0.027(2) -0.0096(19) 0.0001(18) 0.009(2)
C246 0.035(2) 0.058(3) 0.036(2) 0.002(2) -0.008(2) 0.003(2)
C247 0.037(2) 0.064(3) 0.032(2) -0.001(2) -0.0093(19) -0.007(2)
C248 0.042(2) 0.054(3) 0.027(2) -0.008(2) -0.0041(19) -0.002(2)
C249 0.033(2) 0.051(2) 0.029(2) -0.0112(19) 0.0022(18) 0.0003(19)
C250 0.049(3) 0.048(3) 0.030(2) -0.006(2) 0.006(2) 0.004(2)
C251 0.044(3) 0.041(2) 0.039(2) -0.018(2) 0.006(2) -0.005(2)
C252 0.087(4) 0.062(3) 0.036(3) -0.011(2) 0.003(3) -0.030(3)
C253 0.048(3) 0.036(2) 0.041(2) -0.0044(19) -0.004(2) 0.006(2)
C254 0.059(3) 0.046(3) 0.036(2) -0.015(2) -0.002(2) -0.007(2)
C255 0.062(3) 0.049(3) 0.035(2) -0.003(2) -0.005(2) -0.001(2)
C256 0.044(2) 0.039(2) 0.026(2) 0.0055(18) -0.0089(18) 0.0018(19)
C257 0.049(2) 0.033(2) 0.029(2) -0.0051(17) -0.0089(19) 0.0032(19)
C258 0.040(2) 0.034(2) 0.030(2) -0.0044(17) -0.0091(18) 0.0050(17)
C259 0.036(3) 0.075(4) 0.035(3) 0.001(2) -0.001(2) 0.005(2)
C260 0.042(3) 0.080(4) 0.041(3) -0.006(3) 0.006(2) 0.009(3)
C261 0.045(3) 0.118(6) 0.050(3) -0.008(4) 0.005(3) -0.002(3)
C262 0.046(3) 0.102(5) 0.065(4) 0.003(4) -0.001(3) 0.025(3)
C263 0.045(3) 0.049(3) 0.038(3) 0.011(2) -0.017(2) -0.004(2)
C264 0.052(3) 0.041(3) 0.060(3) 0.014(2) -0.018(3) 0.001(2)
C265 0.056(3) 0.057(3) 0.044(3) 0.007(2) -0.008(2) -0.004(3)
C266 0.077(4) 0.084(4) 0.040(3) 0.033(3) -0.017(3) -0.023(3)
C267 0.087(4) 0.050(3) 0.053(3) -0.016(3) -0.013(3) 0.020(3)
C268 0.0261(18) 0.0250(18) 0.0214(18) -0.0005(15) -0.0035(15) 0.0058(15)
C197 0.046(6) 0.063(7) 0.047(6) -0.021(5) -0.016(5) -0.006(5)
C198 0.052(6) 0.087(8) 0.036(6) -0.016(5) -0.003(5) -0.020(6)
C19A 0.103(9) 0.062(7) 0.087(8) -0.027(7) -0.053(8) 0.009(7)
C19B 0.071(7) 0.071(7) 0.080(8) -0.017(6) -0.039(6) 0.005(6)
C19C 0.066(7) 0.086(8) 0.067(7) -0.012(6) -0.025(6) 0.006(6)

loop_
_atom_type_symbol
_atom_type_description
_atom_type_scat_dispersion_real
_atom_type_scat_dispersion_imag
_atom_type_scat_source
C C 0.0181 0.0091 'International Tables Vol C Tables 4.2.6.8 and 6.1.1.4'
H H 0.0000 0.0000 'International Tables Vol C Tables 4.2.6.8 and 6.1.1.4'
O O 0.0492 0.0322 'International Tables Vol C Tables 4.2.6.8 and 6.1.1.4'
N N 0.0311 0.0180 'International Tables Vol C Tables 4.2.6.8 and 6.1.1.4'
Zn Zn -1.5491 0.6778 'International Tables Vol C Tables 4.2.6.8 and 6.1.1.4'

loop_
_geom_angle_atom_site_label_1
_geom_angle_atom_site_label_2
_geom_angle_atom_site_label_3
_geom_angle
N1 Zn1 N3 158.05(13)
N1 Zn1 N4 88.80(13)
N3 Zn1 N4 89.13(13)
N1 Zn1 N2 88.57(13)
N3 Zn1 N2 88.33(13)
N4 Zn1 N2 166.39(13)
N1 Zn1 O5 100.62(13)
N3 Zn1 O5 101.33(13)
N4 Zn1 O5 95.49(13)
N2 Zn1 O5 98.12(13)
N5 Zn2 N7 159.34(13)
N5 Zn2 N8 88.76(13)
N7 Zn2 N8 89.97(13)
N5 Zn2 N6 88.60(13)
N7 Zn2 N6 88.84(13)
N8 Zn2 N6 169.28(13)
N5 Zn2 O10 102.16(13)
N7 Zn2 O10 98.49(13)
N8 Zn2 O10 94.81(12)
N6 Zn2 O10 95.90(12)
N9 Zn3 N11 157.04(14)
N9 Zn3 N12 88.72(13)
N11 Zn3 N12 88.95(13)
N9 Zn3 N10 88.55(13)
N11 Zn3 N10 88.94(14)
N12 Zn3 N10 167.81(13)
N9 Zn3 O15 102.99(13)
N11 Zn3 O15 99.97(13)
N12 Zn3 O15 95.02(13)
N10 Zn3 O15 97.18(13)
N16 Zn4 N14 159.23(14)
N16 Zn4 N15 88.10(14)
N14 Zn4 N15 89.40(15)
N16 Zn4 N13 89.89(15)
N14 Zn4 N13 88.42(15)
N15 Zn4 N13 168.38(14)
N16 Zn4 O20 100.26(13)
N14 Zn4 O20 100.50(13)
N15 Zn4 O20 96.04(13)
N13 Zn4 O20 95.59(13)
C4 N1 C1 107.0(3)
C4 N1 Zn1 127.9(3)
C1 N1 Zn1 124.9(3)
C9 N2 C6 106.9(3)
C9 N2 Zn1 125.3(3)
C6 N2 Zn1 125.2(3)
C14 N3 C11 107.3(3)
C14 N3 Zn1 126.2(3)
C11 N3 Zn1 126.3(3)
C16 N4 C19 106.1(3)
C16 N4 Zn1 123.5(3)
C19 N4 Zn1 123.5(3)
C71 N5 C68 107.2(3)
C71 N5 Zn2 126.5(3)
C68 N5 Zn2 126.0(3)
C73 N6 C76 107.3(3)
C73 N6 Zn2 123.9(3)
C76 N6 Zn2 121.9(3)
C78 N7 C81 108.0(3)
C78 N7 Zn2 126.4(3)
C81 N7 Zn2 125.0(3)
C86 N8 C83 106.1(3)
C86 N8 Zn2 125.5(3)
C83 N8 Zn2 124.7(3)
C134 N9 C137 105.5(3)
C134 N9 Zn3 127.7(3)
C137 N9 Zn3 126.8(3)
C142 N10 C139 107.9(3)
C142 N10 Zn3 122.9(3)
C139 N10 Zn3 124.1(3)
C147 N11 C144 106.3(3)
C147 N11 Zn3 127.3(3)
C144 N11 Zn3 126.4(3)
C149 N12 C152 107.0(3)
C149 N12 Zn3 124.2(3)
C152 N12 Zn3 123.6(3)
C201 N13 C204 106.8(4)
C201 N13 Zn4 124.3(3)
C204 N13 Zn4 124.4(3)
C209 N14 C206 106.5(4)
C209 N14 Zn4 126.5(3)
C206 N14 Zn4 127.0(3)
C211 N15 C214 107.5(4)
C211 N15 Zn4 122.8(3)
C214 N15 Zn4 122.9(3)
C216 N16 C219 106.7(4)
C216 N16 Zn4 127.4(3)
C219 N16 Zn4 125.9(3)
C26 O1 C27 120.3(4)
C30 O2 C29 116.3(4)
C49 O3 C50 115.8(4)
C53 O4 C52 119.4(3)
C67 O5 Zn1 120.5(3)
C93 O6 C94 115.0(3)
C97 O7 C96 120.5(3)
C116 O8 C117 115.8(5)
C117 O8' C116 133.8(12)
C120 O9 C119 114.1(3)
C133 O10 Zn2 125.3(3)
C159 O11 C160 118.4(4)
C163 O12 C162 119.3(4)
C182 O13 C183 116.3(4)
C186 O14 C185 117.3(4)
C200 O15 Zn3 121.4(3)
C230 O16 C229 119.3(4)
C226 O17 C227 115.6(4)
C249 O18 C250 119.3(4)
C253 O19 C252 120.9(4)
C267 O20 Zn4 116.0(3)
N1 C1 C20 127.3(4)
N1 C1 C2 108.7(3)
C20 C1 C2 123.5(4)
C3 C2 C1 107.1(4)
C2 C3 C4 106.7(4)
N1 C4 C5 124.7(4)
N1 C4 C3 110.1(4)
C5 C4 C3 125.1(4)
C6 C5 C4 125.4(4)
C6 C5 C35 119.1(4)
C4 C5 C35 115.6(4)
N2 C6 C5 124.6(4)
N2 C6 C7 109.5(4)
C5 C6 C7 125.8(4)
C8 C7 C6 106.8(4)
C7 C8 C9 106.8(4)
N2 C9 C10 124.7(4)
N2 C9 C8 109.9(4)
C10 C9 C8 125.4(4)
C11 C10 C9 125.0(4)
C11 C10 C44 117.3(4)
C9 C10 C44 117.6(4)
C10 C11 N3 125.3(4)
C10 C11 C12 125.6(4)
N3 C11 C12 108.7(4)
C13 C12 C11 107.3(4)
C12 C13 C14 106.7(4)
N3 C14 C15 125.7(4)
N3 C14 C13 109.8(4)
C15 C14 C13 123.9(4)
C16 C15 C14 124.4(4)
C16 C15 C58 118.1(4)
C14 C15 C58 117.1(4)
N4 C16 C15 124.7(4)
N4 C16 C17 110.0(4)
C15 C16 C17 125.3(4)
C18 C17 C16 106.4(4)
C17 C18 C19 108.1(4)
N4 C19 C20 122.8(4)
N4 C19 C18 109.5(4)
C20 C19 C18 127.7(4)
C1 C20 C19 123.8(4)
C1 C20 C21 116.2(4)
C19 C20 C21 119.6(4)
C22 C21 C26 118.4(4)
C22 C21 C20 122.9(4)
C26 C21 C20 118.6(4)
C21 C22 C23 122.4(4)
C22 C23 C24 117.3(4)
C22 C23 C36 119.9(4)
C24 C23 C36 122.8(4)
C25 C24 C23 120.8(4)
C24 C25 C26 121.0(4)
O1 C26 C25 123.2(4)
O1 C26 C21 117.0(4)
C25 C26 C21 119.6(4)
O1 C27 C28 107.1(4)
C29 C28 C27 109.5(5)
O2 C29 C28 110.7(4)
O2 C30 C31 122.8(4)
O2 C30 C35 118.4(4)
C31 C30 C35 118.6(4)
C32 C31 C30 121.7(4)
C31 C32 C33 121.3(4)
C32 C33 C34 117.6(4)
C32 C33 C40 119.8(4)
C34 C33 C40 122.7(5)
C35 C34 C33 122.8(4)
C34 C35 C30 117.9(4)
C34 C35 C5 122.5(4)
C30 C35 C5 119.5(4)
C38 C36 C39 114.6(6)
C38 C36 C23 109.9(4)
C39 C36 C23 109.2(4)
C38 C36 C37 107.8(5)
C39 C36 C37 106.0(5)
C23 C36 C37 109.2(4)
C42 C40 C33 110.8(5)
C42 C40 C41 110.5(5)
C33 C40 C41 106.2(5)
C42 C40 C43 110.8(6)
C33 C40 C43 112.4(5)
C41 C40 C43 105.9(6)
C45 C44 C49 118.1(4)
C45 C44 C10 123.2(4)
C49 C44 C10 118.7(4)
C44 C45 C46 124.0(5)
C45 C46 C47 115.0(5)
C45 C46 C59 122.6(5)
C47 C46 C59 122.3(5)
C48 C47 C46 123.2(5)
C47 C48 C49 119.5(5)
C48 C49 O3 120.5(4)
C48 C49 C44 120.1(5)
O3 C49 C44 119.2(4)
O3 C50 C51 108.3(4)
C50 C51 C52 114.8(4)
O4 C52 C51 106.7(3)
C54 C53 O4 121.6(4)
C54 C53 C58 120.8(5)
O4 C53 C58 117.6(4)
C55 C54 C53 119.2(5)
C56 C55 C54 121.7(4)
C55 C56 C57 118.2(5)
C55 C56 C63 123.4(4)
C57 C56 C63 118.4(5)
C58 C57 C56 121.4(4)
C57 C58 C53 118.4(4)
C57 C58 C15 122.2(4)
C53 C58 C15 119.4(4)
C61' C59 C62 133.3(12)
C61' C59 C62' 111.8(15)
C62 C59 C62' 44.3(9)
C61' C59 C46 112.1(11)
C62 C59 C46 112.9(6)
C62' C59 C46 104.3(9)
C61' C59 C60' 115.9(14)
C62 C59 C60' 57.4(11)
C62' C59 C60' 101.4(14)
C46 C59 C60' 110.3(11)
C61' C59 C61 65.5(11)
C62 C59 C61 110.9(7)
C62' C59 C61 146.1(10)
C46 C59 C61 107.7(5)
C60' C59 C61 57.1(11)
C61' C59 C60 44.3(11)
C62 C59 C60 105.1(7)
C62' C59 C60 69.0(10)
C46 C59 C60 112.8(5)
C60' C59 C60 136.9(11)
C61 C59 C60 107.3(6)
C64 C63 C66 112.0(6)
C64 C63 C65 112.6(6)
C66 C63 C65 106.9(6)
C64 C63 C56 107.7(5)
C66 C63 C56 109.1(5)
C65 C63 C56 108.5(5)
N5 C68 C87 125.0(4)
N5 C68 C69 108.4(3)
C87 C68 C69 126.2(4)
C70 C69 C68 107.5(4)
C69 C70 C71 107.5(4)
N5 C71 C72 125.0(4)
N5 C71 C70 109.2(4)
C72 C71 C70 125.1(4)
C71 C72 C73 126.0(4)
C71 C72 C102 115.7(4)
C73 C72 C102 117.1(4)
N6 C73 C72 123.2(4)
N6 C73 C74 110.9(4)
C72 C73 C74 125.9(4)
C75 C74 C73 106.6(4)
C74 C75 C76 107.4(4)
N6 C76 C77 125.2(4)
N6 C76 C75 107.8(4)
C77 C76 C75 127.0(4)
C76 C77 C78 125.4(4)
C76 C77 C111 118.7(4)
C78 C77 C111 115.6(4)
N7 C78 C77 125.0(4)
N7 C78 C79 110.1(3)
C77 C78 C79 124.6(4)
C80 C79 C78 106.2(4)
C79 C80 C81 107.9(4)
N7 C81 C82 126.7(4)
N7 C81 C80 107.4(3)
C82 C81 C80 125.1(4)
C81 C82 C83 125.5(4)
C81 C82 C268 114.8(3)
C83 C82 C268 119.5(3)
N8 C83 C82 123.8(4)
N8 C83 C84 109.7(3)
C82 C83 C84 126.5(4)
C85 C84 C83 107.5(3)
C84 C85 C86 106.7(4)
N8 C86 C87 123.2(4)
N8 C86 C85 110.0(3)
C87 C86 C85 126.9(4)
C68 C87 C86 125.7(4)
C68 C87 C88 114.2(3)
C86 C87 C88 120.0(4)
C89 C88 C93 118.0(4)
C89 C88 C87 122.7(4)
C93 C88 C87 119.1(4)
C90 C89 C88 122.3(4)
C89 C90 C91 117.1(4)
C89 C90 C103 120.9(4)
C91 C90 C103 122.1(4)
C90 C91 C92 121.8(4)
C93 C92 C91 119.7(4)
C92 C93 O6 121.0(4)
C92 C93 C88 120.9(4)
O6 C93 C88 118.1(4)
O6 C94 C95 108.7(3)
C94 C95 C96 111.0(4)
O7 C96 C95 105.6(3)
O7 C97 C98 125.5(4)
O7 C97 C102 115.8(4)
C98 C97 C102 118.7(4)
C97 C98 C99 119.7(4)
C100 C99 C98 122.4(4)
C99 C100 C101 116.7(4)
C99 C100 C107 121.8(4)
C101 C100 C107 121.2(4)
C102 C101 C100 122.6(4)
C101 C102 C97 119.9(4)
C101 C102 C72 122.4(4)
C97 C102 C72 117.7(4)
C104 C103 C106 110.2(5)
C104 C103 C90 113.5(4)
C106 C103 C90 110.2(4)
C104 C103 C105 109.3(5)
C106 C103 C105 105.5(5)
C90 C103 C105 107.8(4)
C110 C107 C108 112.1(5)
C110 C107 C100 110.1(4)
C108 C107 C100 112.6(4)
C110 C107 C109 107.6(5)
C108 C107 C109 106.6(5)
C100 C107 C109 107.5(4)
C112 C111 C116 118.7(4)
C112 C111 C77 121.5(4)
C116 C111 C77 119.7(4)
C111 C112 C113 122.8(4)
C114 C113 C112 117.5(4)
C114 C113 C125 121.8(4)
C112 C113 C125 120.4(4)
C113 C114 C115 120.5(4)
C116 C115 C114 121.1(5)
C115 C116 C111 119.0(5)
C115 C116 O8 123.8(5)
C111 C116 O8 114.4(5)
C115 C116 O8' 108.1(7)
C111 C116 O8' 123.3(7)
O8 C116 O8' 49.1(6)
O8' C117 O8 54.1(7)
O8' C117 C118 124.2(8)
O8 C117 C118 104.6(5)
C119 C118 C117 106.4(5)
O9 C119 C118 108.1(4)
C268 C120 O9 120.3(4)
C268 C120 C121 119.7(4)
O9 C120 C121 120.0(4)
C122 C121 C120 119.7(4)
C121 C122 C123 122.4(4)
C124 C123 C122 116.9(4)
C124 C123 C129 123.2(4)
C122 C123 C129 119.9(4)
C123 C124 C268 122.4(4)
C128 C125 C126 122.0(6)
C128 C125 C113 116.8(5)
C126 C125 C113 112.3(4)
C128 C125 C127 89.6(7)
C126 C125 C127 104.9(6)
C113 C125 C127 106.1(5)
C130 C129 C123 112.1(4)
C130 C129 C132 107.8(5)
C123 C129 C132 108.8(4)
C130 C129 C131 109.6(5)
C123 C129 C131 110.4(4)
C132 C129 C131 108.0(4)
N9 C134 C135 111.2(4)
N9 C134 C153 124.6(4)
C135 C134 C153 124.1(4)
C136 C135 C134 106.4(4)
C135 C136 C137 107.6(4)
N9 C137 C138 125.0(4)
N9 C137 C136 109.0(3)
C138 C137 C136 125.2(4)
C139 C138 C137 124.1(4)
C139 C138 C168 120.6(4)
C137 C138 C168 115.1(4)
N10 C139 C138 123.3(4)
N10 C139 C140 109.7(4)
C138 C139 C140 126.9(4)
C141 C140 C139 105.6(4)
C140 C141 C142 108.0(4)
N10 C142 C143 123.9(4)
N10 C142 C141 108.8(4)
C143 C142 C141 127.3(4)
C142 C143 C144 124.9(4)
C142 C143 C177 119.4(4)
C144 C143 C177 115.6(4)
N11 C144 C143 125.1(4)
N11 C144 C145 109.6(4)
C143 C144 C145 124.7(4)
C146 C145 C144 106.3(4)
C145 C146 C147 107.6(4)
N11 C147 C148 124.9(3)
N11 C147 C146 109.9(3)
C148 C147 C146 124.7(4)
C149 C148 C147 124.3(4)
C149 C148 C191 120.2(4)
C147 C148 C191 115.4(3)
N12 C149 C148 123.8(4)
N12 C149 C150 109.4(3)
C148 C149 C150 126.8(4)
C151 C150 C149 107.5(4)
C150 C151 C152 106.9(3)
N12 C152 C153 124.0(4)
N12 C152 C151 109.3(3)
C153 C152 C151 126.6(4)
C152 C153 C134 123.6(4)
C152 C153 C154 121.3(4)
C134 C153 C154 115.0(3)
C155 C154 C159 118.5(4)
C155 C154 C153 121.0(4)
C159 C154 C153 120.4(4)
C154 C155 C156 121.2(4)
C157 C156 C155 118.0(4)
C157 C156 C169 119.0(4)
C155 C156 C169 123.0(5)
C156 C157 C158 121.6(4)
C159 C158 C157 120.6(4)
C158 C159 O11 124.2(4)
C158 C159 C154 120.1(4)
O11 C159 C154 115.7(4)
O11 C160 C161 110.2(4)
C162 C161 C160 115.6(5)
O12 C162 C161 110.4(4)
O12 C163 C164 125.4(5)
O12 C163 C168 116.3(4)
C164 C163 C168 118.3(5)
C165 C164 C163 121.1(5)
C164 C165 C166 121.9(5)
C165 C166 C167 116.7(5)
C165 C166 C173 124.1(4)
C167 C166 C173 119.1(5)
C168 C167 C166 123.1(5)
C167 C168 C163 118.5(4)
C167 C168 C138 121.8(4)
C163 C168 C138 119.6(4)
C171 C169 C170 109.9(5)
C171 C169 C172 109.0(6)
C170 C169 C172 107.3(6)
C171 C169 C156 110.2(5)
C170 C169 C156 110.0(5)
C172 C169 C156 110.5(4)
C175 C173 C174 109.5(5)
C175 C173 C176 108.9(6)
C174 C173 C176 104.8(6)
C175 C173 C166 109.6(6)
C174 C173 C166 111.3(5)
C176 C173 C166 112.6(5)
C178 C177 C182 118.1(4)
C178 C177 C143 123.2(4)
C182 C177 C143 118.7(4)
C179 C178 C177 123.9(5)
C178 C179 C180 117.4(5)
C178 C179 C192 119.5(5)
C180 C179 C192 123.0(5)
C181 C180 C179 120.9(5)
C180 C181 C182 121.9(5)
O13 C182 C181 124.8(5)
O13 C182 C177 117.4(4)
C181 C182 C177 117.7(5)
O13 C183 C184 111.8(4)
C183 C184 C185 118.2(5)
O14 C185 C184 112.0(4)
C187 C186 O14 123.2(4)
C187 C186 C191 120.6(4)
O14 C186 C191 116.2(4)
C186 C187 C188 119.5(4)
C189 C188 C187 122.0(4)
C190 C189 C188 116.8(4)
C190 C189 C196 120.6(4)
C188 C189 C196 122.7(4)
C189 C190 C191 122.8(4)
C190 C191 C186 118.3(4)
C190 C191 C148 121.7(4)
C186 C191 C148 120.0(4)
C193 C192 C194 113.5(7)
C193 C192 C195 119.0(9)
C194 C192 C195 101.5(7)
C193 C192 C179 109.4(6)
C194 C192 C179 109.2(7)
C195 C192 C179 103.4(5)
C198 C196 C19A 123.4(8)
C198 C196 C199 107.1(10)
C19A C196 C199 65.7(11)
C198 C196 C189 118.6(6)
C19A C196 C189 116.9(7)
C199 C196 C189 106.1(10)
C198 C196 C19B 39.4(7)
C19A C196 C19B 122.2(10)
C199 C196 C19B 72.7(11)
C189 C196 C19B 111.8(6)
C198 C196 C197 116.1(8)
C19A C196 C197 34.7(8)
C199 C196 C197 100.4(10)
C189 C196 C197 106.5(6)
C19B C196 C197 141.5(8)
C198 C196 C19C 58.1(8)
C19A C196 C19C 95.7(10)
C199 C196 C19C 146.0(11)
C189 C196 C19C 107.7(6)
C19B C196 C19C 97.4(9)
C197 C196 C19C 66.9(8)
N13 C201 C220 124.8(4)
N13 C201 C202 110.2(4)
C220 C201 C202 124.9(4)
C203 C202 C201 106.7(4)
C202 C203 C204 107.4(4)
N13 C204 C205 123.2(4)
N13 C204 C203 108.9(4)
C205 C204 C203 127.9(4)
C206 C205 C204 124.6(4)
C206 C205 C244 114.2(4)
C204 C205 C244 121.2(4)
N14 C206 C207 109.5(4)
N14 C206 C205 124.8(4)
C207 C206 C205 125.2(5)
C208 C207 C206 108.4(4)
C207 C208 C209 106.0(4)
N14 C209 C210 125.3(4)
N14 C209 C208 109.2(4)
C210 C209 C208 125.3(4)
C209 C210 C211 124.1(4)
C209 C210 C258 115.6(4)
C211 C210 C258 120.0(4)
N15 C211 C210 124.8(4)
N15 C211 C212 109.3(4)
C210 C211 C212 125.8(4)
C213 C212 C211 106.8(4)
C212 C213 C214 109.4(5)
N15 C214 C215 124.0(4)
N15 C214 C213 106.9(4)
C215 C214 C213 128.9(5)
C214 C215 C216 123.5(4)
C214 C215 C235 118.8(4)
C216 C215 C235 117.2(4)
N16 C216 C215 124.9(4)
N16 C216 C217 109.3(4)
C215 C216 C217 125.5(4)
C218 C217 C216 107.9(4)
C217 C218 C219 106.8(4)
N16 C219 C220 126.1(4)
N16 C219 C218 109.0(4)
C220 C219 C218 124.5(4)
C219 C220 C201 123.1(4)
C219 C220 C221 115.1(4)
C201 C220 C221 121.7(4)
C222 C221 C226 118.5(4)
C222 C221 C220 121.4(4)
C226 C221 C220 119.9(4)
C221 C222 C223 122.8(5)
C224 C223 C222 116.7(4)
C224 C223 C236 122.9(5)
C222 C223 C236 120.3(5)
C223 C224 C225 122.0(5)
C224 C225 C226 121.4(5)
O17 C226 C225 122.4(4)
O17 C226 C221 118.9(4)
C225 C226 C221 118.5(4)
O17 C227 C228 111.2(4)
C229 C228 C227 114.7(4)
O16 C229 C228 107.1(4)
O16 C230 C231 124.1(4)
O16 C230 C235 116.2(4)
C231 C230 C235 119.7(4)
C230 C231 C232 118.9(5)
C233 C232 C231 122.7(5)
C232 C233 C234 117.3(4)
C232 C233 C240 122.8(5)
C234 C233 C240 119.9(5)
C233 C234 C235 122.9(5)
C234 C235 C230 118.4(4)
C234 C235 C215 120.9(4)
C230 C235 C215 120.7(4)
C239 C236 C223 108.8(5)
C239 C236 C237 113.9(8)
C223 C236 C237 111.1(6)
C239 C236 C238 110.6(8)
C223 C236 C238 107.9(5)
C237 C236 C238 104.3(7)
C243 C240 C233 113.6(5)
C243 C240 C242 108.7(5)
C233 C240 C242 108.4(4)
C243 C240 C241 109.5(5)
C233 C240 C241 108.6(4)
C242 C240 C241 108.0(5)
C245 C244 C249 118.7(4)
C245 C244 C205 121.4(4)
C249 C244 C205 119.7(4)
C244 C245 C246 122.9(4)
C247 C246 C245 116.7(4)
C247 C246 C259 122.6(5)
C245 C246 C259 120.4(5)
C246 C247 C248 122.5(5)
C247 C248 C249 120.3(4)
O18 C249 C244 117.8(4)
O18 C249 C248 123.3(4)
C244 C249 C248 118.8(4)
O18 C250 C251 110.7(4)
C250 C251 C252 115.4(5)
O19 C252 C251 111.4(5)
C254 C253 O19 124.0(4)
C254 C253 C258 119.8(5)
O19 C253 C258 116.2(4)
C253 C254 C255 120.7(5)
C254 C255 C256 121.9(5)
C255 C256 C257 116.0(5)
C255 C256 C263 123.7(4)
C257 C256 C263 120.3(4)
C258 C257 C256 124.0(4)
C257 C258 C253 117.5(4)
C257 C258 C210 120.9(4)
C253 C258 C210 121.6(4)
C262 C259 C260 108.3(5)
C262 C259 C261 110.7(5)
C260 C259 C261 105.6(5)
C262 C259 C246 108.0(5)
C260 C259 C246 111.7(4)
C261 C259 C246 112.5(5)
C256 C263 C264 110.2(4)
C256 C263 C265 110.3(4)
C264 C263 C265 107.7(4)
C256 C263 C266 111.9(4)
C264 C263 C266 109.4(5)
C265 C263 C266 107.3(5)
C120 C268 C124 118.9(4)
C120 C268 C82 119.3(4)
C124 C268 C82 121.6(4)

loop_
_geom_bond_atom_site_label_1
_geom_bond_atom_site_label_2
_geom_bond_distance
C199 C196 1.510(9)
Zn1 N1 2.028(3)
Zn1 N3 2.044(3)
Zn1 N4 2.081(3)
Zn1 N2 2.087(3)
Zn1 O5 2.109(3)
Zn2 N5 2.038(3)
Zn2 N7 2.043(3)
Zn2 N8 2.069(3)
Zn2 N6 2.086(3)
Zn2 O10 2.114(3)
Zn3 N9 2.004(3)
Zn3 N11 2.008(3)
Zn3 N12 2.081(3)
Zn3 N10 2.102(4)
Zn3 O15 2.116(3)
Zn4 N16 2.002(4)
Zn4 N14 2.031(4)
Zn4 N15 2.074(4)
Zn4 N13 2.083(4)
Zn4 O20 2.150(3)
N1 C4 1.358(5)
N1 C1 1.363(5)
N2 C9 1.355(5)
N2 C6 1.362(5)
N3 C14 1.362(5)
N3 C11 1.393(5)
N4 C16 1.373(5)
N4 C19 1.379(5)
N5 C71 1.365(5)
N5 C68 1.379(5)
N6 C73 1.357(5)
N6 C76 1.374(5)
N7 C78 1.342(5)
N7 C81 1.374(5)
N8 C86 1.362(5)
N8 C83 1.374(5)
N9 C134 1.353(5)
N9 C137 1.369(5)
N10 C142 1.361(5)
N10 C139 1.365(5)
N11 C147 1.362(5)
N11 C144 1.370(5)
N12 C149 1.366(5)
N12 C152 1.368(5)
N13 C201 1.346(6)
N13 C204 1.379(6)
N14 C209 1.360(6)
N14 C206 1.368(6)
N15 C211 1.357(6)
N15 C214 1.383(6)
N16 C216 1.377(6)
N16 C219 1.383(6)
O1 C26 1.354(5)
O1 C27 1.423(6)
O2 C30 1.371(6)
O2 C29 1.442(6)
O3 C49 1.392(6)
O3 C50 1.449(5)
O4 C53 1.386(6)
O4 C52 1.421(5)
O5 C67 1.447(6)
O6 C93 1.384(5)
O6 C94 1.482(5)
O7 C97 1.369(5)
O7 C96 1.421(5)
O8 C116 1.420(7)
O8 C117 1.432(7)
O8' C117 1.155(13)
O8' C116 1.469(13)
O9 C120 1.394(5)
O9 C119 1.440(6)
O10 C133 1.390(5)
O11 C159 1.377(6)
O11 C160 1.421(6)
O12 C163 1.372(6)
O12 C162 1.422(7)
O13 C182 1.380(6)
O13 C183 1.413(6)
O14 C186 1.393(5)
O14 C185 1.394(6)
O15 C200 1.398(7)
O16 C230 1.380(5)
O16 C229 1.426(6)
O17 C226 1.381(6)
O17 C227 1.427(6)
O18 C249 1.367(6)
O18 C250 1.419(6)
O19 C253 1.381(6)
O19 C252 1.382(6)
O20 C267 1.424(7)
C1 C20 1.401(6)
C1 C2 1.462(6)
C2 C3 1.344(6)
C3 C4 1.440(6)
C4 C5 1.418(6)
C5 C6 1.400(6)
C5 C35 1.495(5)
C6 C7 1.444(6)
C7 C8 1.348(6)
C8 C9 1.441(6)
C9 C10 1.412(6)
C10 C11 1.389(6)
C10 C44 1.511(6)
C11 C12 1.448(6)
C12 C13 1.371(6)
C13 C14 1.452(6)
C14 C15 1.417(6)
C15 C16 1.410(6)
C15 C58 1.496(5)
C16 C17 1.443(6)
C17 C18 1.349(6)
C18 C19 1.427(6)
C19 C20 1.415(6)
C20 C21 1.505(6)
C21 C22 1.386(6)
C21 C26 1.403(6)
C22 C23 1.394(6)
C23 C24 1.404(6)
C23 C36 1.538(7)
C24 C25 1.368(7)
C25 C26 1.384(6)
C27 C28 1.516(7)
C28 C29 1.478(7)
C30 C31 1.384(7)
C30 C35 1.413(6)
C31 C32 1.362(7)
C32 C33 1.363(7)
C33 C34 1.400(6)
C33 C40 1.530(7)
C34 C35 1.377(6)
C36 C38 1.480(8)
C36 C39 1.507(7)
C36 C37 1.590(8)
C40 C42 1.511(10)
C40 C41 1.558(9)
C40 C43 1.584(9)
C44 C45 1.373(7)
C44 C49 1.400(6)
C45 C46 1.393(7)
C46 C47 1.400(8)
C46 C59 1.521(8)
C47 C48 1.364(8)
C48 C49 1.381(6)
C50 C51 1.484(7)
C51 C52 1.523(6)
C53 C54 1.380(6)
C53 C58 1.393(7)
C54 C55 1.376(7)
C55 C56 1.372(8)
C56 C57 1.402(6)
C56 C63 1.568(7)
C57 C58 1.377(7)
C59 C61' 1.41(3)
C59 C62 1.462(11)
C59 C62' 1.49(2)
C59 C60' 1.56(2)
C59 C61 1.578(10)
C59 C60 1.601(11)
C63 C64 1.477(9)
C63 C66 1.499(9)
C63 C65 1.510(8)
C68 C87 1.400(6)
C68 C69 1.447(6)
C69 C70 1.342(6)
C70 C71 1.439(6)
C71 C72 1.388(6)
C72 C73 1.413(6)
C72 C102 1.526(6)
C73 C74 1.427(6)
C74 C75 1.351(7)
C75 C76 1.467(6)
C76 C77 1.383(6)
C77 C78 1.416(6)
C77 C111 1.509(6)
C78 C79 1.442(6)
C79 C80 1.348(6)
C80 C81 1.456(6)
C81 C82 1.387(5)
C82 C83 1.419(6)
C82 C268 1.505(5)
C83 C84 1.433(6)
C84 C85 1.339(6)
C85 C86 1.446(5)
C86 C87 1.410(6)
C87 C88 1.493(5)
C88 C89 1.404(6)
C88 C93 1.410(6)
C89 C90 1.397(6)
C90 C91 1.400(6)
C90 C103 1.533(6)
C91 C92 1.400(6)
C92 C93 1.368(6)
C94 C95 1.502(6)
C95 C96 1.519(6)
C97 C98 1.390(6)
C97 C102 1.393(6)
C98 C99 1.391(6)
C99 C100 1.380(7)
C100 C101 1.385(6)
C100 C107 1.547(6)
C101 C102 1.379(6)
C103 C104 1.482(8)
C103 C106 1.500(8)
C103 C105 1.549(7)
C107 C110 1.496(9)
C107 C108 1.522(7)
C107 C109 1.592(8)
C111 C112 1.377(6)
C111 C116 1.401(7)
C112 C113 1.389(6)
C113 C114 1.380(7)
C113 C125 1.514(6)
C114 C115 1.394(7)
C115 C116 1.375(8)
C117 C118 1.538(8)
C118 C119 1.496(7)
C120 C268 1.378(6)
C120 C121 1.417(6)
C121 C122 1.356(6)
C122 C123 1.409(6)
C123 C124 1.376(6)
C123 C129 1.539(6)
C124 C268 1.408(6)
C125 C128 1.474(7)
C125 C126 1.484(7)
C125 C127 1.560(7)
C129 C130 1.517(7)
C129 C132 1.545(6)
C129 C131 1.549(7)
C134 C135 1.432(6)
C134 C153 1.433(6)
C135 C136 1.325(6)
C136 C137 1.451(6)
C137 C138 1.412(6)
C138 C139 1.407(6)
C138 C168 1.489(6)
C139 C140 1.453(6)
C140 C141 1.367(6)
C141 C142 1.444(6)
C142 C143 1.401(6)
C143 C144 1.402(6)
C143 C177 1.492(6)
C144 C145 1.458(6)
C145 C146 1.340(6)
C146 C147 1.441(5)
C147 C148 1.422(6)
C148 C149 1.411(5)
C148 C191 1.495(5)
C149 C150 1.443(6)
C150 C151 1.343(6)
C151 C152 1.451(6)
C152 C153 1.411(6)
C153 C154 1.488(6)
C154 C155 1.400(6)
C154 C159 1.415(6)
C155 C156 1.407(6)
C156 C157 1.379(7)
C156 C169 1.550(7)
C157 C158 1.387(7)
C158 C159 1.363(6)
C160 C161 1.519(8)
C161 C162 1.511(8)
C163 C164 1.392(7)
C163 C168 1.401(7)
C164 C165 1.349(8)
C165 C166 1.382(8)
C166 C167 1.385(7)
C166 C173 1.605(7)
C167 C168 1.374(7)
C169 C171 1.490(9)
C169 C170 1.535(9)
C169 C172 1.538(9)
C173 C175 1.524(7)
C173 C174 1.545(7)
C173 C176 1.551(7)
C177 C178 1.396(7)
C177 C182 1.421(7)
C178 C179 1.367(7)
C179 C180 1.385(8)
C179 C192 1.567(8)
C180 C181 1.383(8)
C181 C182 1.391(6)
C183 C184 1.504(8)
C184 C185 1.514(7)
C186 C187 1.367(6)
C186 C191 1.414(6)
C187 C188 1.416(7)
C188 C189 1.396(7)
C189 C190 1.394(6)
C189 C196 1.515(7)
C190 C191 1.403(6)
C192 C193 1.384(12)
C192 C194 1.507(11)
C192 C195 1.511(9)
C196 C198 1.473(8)
C196 C19A 1.509(8)
C196 C19B 1.516(8)
C196 C197 1.534(8)
C196 C19C 1.552(8)
C201 C220 1.428(6)
C201 C202 1.447(7)
C202 C203 1.339(7)
C203 C204 1.445(7)
C204 C205 1.414(7)
C205 C206 1.413(7)
C205 C244 1.490(7)
C206 C207 1.402(7)
C207 C208 1.346(7)
C208 C209 1.444(7)
C209 C210 1.407(7)
C210 C211 1.415(7)
C210 C258 1.467(6)
C211 C212 1.463(7)
C212 C213 1.298(7)
C213 C214 1.465(6)
C214 C215 1.393(6)
C215 C216 1.400(6)
C215 C235 1.497(7)
C216 C217 1.440(6)
C217 C218 1.352(6)
C218 C219 1.454(6)
C219 C220 1.412(6)
C220 C221 1.475(6)
C221 C222 1.386(7)
C221 C226 1.425(7)
C222 C223 1.414(7)
C223 C224 1.377(7)
C223 C236 1.522(7)
C224 C225 1.383(7)
C225 C226 1.383(7)
C227 C228 1.530(7)
C228 C229 1.485(7)
C230 C231 1.391(7)
C230 C235 1.412(7)
C231 C232 1.404(7)
C232 C233 1.366(7)
C233 C234 1.385(7)
C233 C240 1.539(7)
C234 C235 1.389(6)
C236 C239 1.385(11)
C236 C237 1.525(11)
C236 C238 1.531(10)
C240 C243 1.508(9)
C240 C242 1.547(7)
C240 C241 1.551(9)
C244 C245 1.390(7)
C244 C249 1.399(6)
C245 C246 1.403(7)
C246 C247 1.374(7)
C246 C259 1.539(7)
C247 C248 1.378(7)
C248 C249 1.404(7)
C250 C251 1.501(7)
C251 C252 1.520(8)
C253 C254 1.377(7)
C253 C258 1.400(6)
C254 C255 1.383(8)
C255 C256 1.386(7)
C256 C257 1.392(6)
C256 C263 1.530(7)
C257 C258 1.392(7)
C259 C262 1.531(9)
C259 C260 1.534(7)
C259 C261 1.535(9)
C263 C264 1.533(8)
C263 C265 1.545(7)
C263 C266 1.562(7)

loop_
_platon_squeeze_void_nr
_platon_squeeze_void_average_x
_platon_squeeze_void_average_y
_platon_squeeze_void_average_z
_platon_squeeze_void_volume
_platon_squeeze_void_count_electrons
_platon_squeeze_void_content
1 0.015 0.500 0.000 361 104 ' '
2 -0.500 0.500 0.500 1495 515 ' '
3 0.471 0.930 0.188 766 263 ' '
4 -0.472 0.070 0.812 766 249 ' '
5 0.500 1.000 0.500 501 189 ' '
6 0.183 0.732 0.589 15 2 ' '
7 0.336 0.252 0.587 5 0 ' '
8 0.664 0.748 0.413 6 0 ' '
9 0.816 0.268 0.411 16 2 ' '
